data_2229209
loop_
_publ_author_name
'Tabassum, Zishan'
'Sulaiman, Othman'
'Ibrahim, M. N. Mohamad'
'Quah, Ching Kheng'
'Fun, Hoong-Kun'

_publ_section_title
;
 <i>N</i>,<i>N</i>'-Bis(3\b-acetoxy-5\a-cholest-6-ylidene)hydrazine
;
_journal_coeditor_code RZ2546
_journal_issue 2
_journal_name_full 'Acta Crystallographica Section E'
_journal_page_first o522
_journal_page_last o523
_journal_paper_doi 10.1107/S1600536811003254
_journal_volume 67
_journal_year 2011
_chemical_formula_iupac 'C58 H96 N2 O4'
_chemical_formula_moiety 'C58 H96 N2 O4'
_chemical_formula_sum 'C58 H96 N2 O4'
_chemical_formula_weight 885.37
_chemical_name_systematic
;
<i>N</i>,<i>N</i>'-Bis(3\b-acetoxy-5\a-cholest-6-ylidene)hydrazine
;
_space_group_IT_number 1
_symmetry_cell_setting triclinic
_symmetry_space_group_name_Hall 'P 1'
_symmetry_space_group_name_H-M 'P 1'
_atom_sites_solution_hydrogens geom
_atom_sites_solution_primary direct
_atom_sites_solution_secondary difmap
_audit_creation_method SHELXL-97
_cell_angle_alpha 65.832(2)
_cell_angle_beta 89.562(2)
_cell_angle_gamma 81.364(2)
_cell_formula_units_Z 2
_cell_length_a 9.5892(4)
_cell_length_b 16.1622(6)
_cell_length_c 19.5255(7)
_cell_measurement_reflns_used 9873
_cell_measurement_temperature 100
_cell_measurement_theta_max 64.32
_cell_measurement_theta_min 2.48
_cell_volume 2724.70(19)
_computing_cell_refinement 'SAINT (Bruker, 2009)'
_computing_data_collection 'APEX2 (Bruker, 2009)'
_computing_data_reduction 'SAINT (Bruker, 2009)'
_computing_molecular_graphics 'SHELXTL (Sheldrick, 2008)'
_computing_publication_material
;
SHELXTL (Sheldrick, 2008) and PLATON (Spek, 2009)
;
_computing_structure_refinement 'SHELXTL (Sheldrick, 2008)'
_computing_structure_solution 'SHELXTL (Sheldrick, 2008)'
_diffrn_ambient_temperature 100
_diffrn_measured_fraction_theta_full 0.961
_diffrn_measured_fraction_theta_max 0.961
_diffrn_measurement_device_type 'Bruker APEX DUO CCD area-detector'
_diffrn_measurement_method '\f and \w'
_diffrn_radiation_monochromator graphite
_diffrn_radiation_source 'fine-focus sealed tube'
_diffrn_radiation_type CuK\a
_diffrn_radiation_wavelength 1.54178
_diffrn_reflns_av_R_equivalents 0.0367
_diffrn_reflns_av_sigmaI/netI 0.0256
_diffrn_reflns_limit_h_max 10
_diffrn_reflns_limit_h_min -9
_diffrn_reflns_limit_k_max 18
_diffrn_reflns_limit_k_min -18
_diffrn_reflns_limit_l_max 22
_diffrn_reflns_limit_l_min -22
_diffrn_reflns_number 109300
_diffrn_reflns_theta_full 64.96
_diffrn_reflns_theta_max 64.96
_diffrn_reflns_theta_min 2.48
_diffrn_standards_number 0
_exptl_absorpt_coefficient_mu 0.502
_exptl_absorpt_correction_T_max 0.8603
_exptl_absorpt_correction_T_min 0.7362
_exptl_absorpt_correction_type multi-scan
_exptl_absorpt_process_details '(<i>SADABS</i>; Bruker, 2009)'
_exptl_crystal_colour colourless
_exptl_crystal_density_diffrn 1.079
_exptl_crystal_density_method 'not measured'
_exptl_crystal_description block
_exptl_crystal_F_000 980
_exptl_crystal_size_max 0.550
_exptl_crystal_size_mid 0.471
_exptl_crystal_size_min 0.309
_refine_diff_density_max 0.761
_refine_diff_density_min -0.784
_refine_ls_abs_structure_details 'Flack (1983), 6966 Friedel pairs'
_refine_ls_abs_structure_Flack -0.04(17)
_refine_ls_extinction_coef 0.0332(11)
_refine_ls_extinction_expression Fc^*^=kFc[1+0.001xFc^2^\l^3^/sin(2\q)]^-1/4^
_refine_ls_extinction_method 'SHELXTL (Sheldrick, 2008)'
_refine_ls_goodness_of_fit_ref 1.188
_refine_ls_hydrogen_treatment constr
_refine_ls_matrix_type full
_refine_ls_number_parameters 1266
_refine_ls_number_reflns 15864
_refine_ls_number_restraints 258
_refine_ls_restrained_S_all 1.201
_refine_ls_R_factor_all 0.0650
_refine_ls_R_factor_gt 0.0572
_refine_ls_shift/su_max 0.002
_refine_ls_shift/su_mean 0.000
_refine_ls_structure_factor_coef Fsqd
_refine_ls_weighting_details 'calc w=1/[\s^2^(Fo^2^)+(0.1043P)^2^+0.2507P] where P=(Fo^2^+2Fc^2^)/3'
_refine_ls_weighting_scheme calc
_refine_ls_wR_factor_gt 0.1397
_refine_ls_wR_factor_ref 0.1510
_reflns_number_gt 15509
_reflns_number_total 15864
_reflns_threshold_expression I>2\s(I)
_cod_data_source_file rz2546.cif
_cod_data_source_block I
_cod_original_cell_volume 2724.70(18)
_cod_database_code 2229209
_cod_database_fobs_code 2229209

loop_
_symmetry_equiv_pos_as_xyz
'x, y, z'

loop_
_atom_site_type_symbol
_atom_site_label
_atom_site_fract_x
_atom_site_fract_y
_atom_site_fract_z
_atom_site_U_iso_or_equiv
_atom_site_adp_type
_atom_site_calc_flag
_atom_site_refinement_flags
_atom_site_occupancy
_atom_site_disorder_assembly
_atom_site_disorder_group
O O1A 0.6010(3) 0.62393(14) 0.50502(12) 0.0626(6) Uani d . 1 . .
O O3A 0.6940(2) 1.16240(13) 0.72151(10) 0.0455(4) Uani d . 1 . .
O O4A 0.9115(2) 1.08130(19) 0.75787(15) 0.0752(7) Uani d . 1 . .
N N1A 0.5109(2) 0.86582(13) 0.60649(10) 0.0348(4) Uani d . 1 . .
N N2A 0.5282(2) 0.92435(13) 0.64225(11) 0.0349(4) Uani d . 1 . .
C C1A -0.0887(3) 1.1751(2) 0.52255(18) 0.0512(7) Uani d . 1 . .
H H1AA -0.0911 1.2400 0.4914 0.061 Uiso calc R 1 . .
H H1AB -0.1256 1.1684 0.5706 0.061 Uiso calc R 1 . .
C C2A 0.0636(3) 1.12323(19) 0.53399(17) 0.0468(6) Uani d . 1 . .
H H2AA 0.1284 1.1647 0.5073 0.056 Uiso calc R 1 . .
H H2AB 0.0942 1.0934 0.5869 0.056 Uiso calc R 1 . .
C C3A 0.0561(2) 1.05229(16) 0.50167(12) 0.0334(5) Uani d . 1 B .
H H3AA 0.0672 1.0831 0.4475 0.040 Uiso calc R 1 . .
C C4A 0.1643(2) 0.96519(15) 0.53132(12) 0.0317(5) Uani d . 1 . .
H H4AA 0.1498 0.9307 0.5847 0.038 Uiso calc R 1 . .
C C5A 0.3172(3) 0.98540(15) 0.52466(13) 0.0345(5) Uani d . 1 . .
H H5AA 0.3317 1.0239 0.4728 0.041 Uiso calc R 1 . .
H H5AB 0.3331 1.0184 0.5550 0.041 Uiso calc R 1 . .
C C6A 0.4203(3) 0.89720(16) 0.55079(12) 0.0338(5) Uani d . 1 . .
C C7A 0.3997(3) 0.83939(15) 0.50880(12) 0.0357(5) Uani d . 1 B .
H H7AA 0.4046 0.8788 0.4554 0.043 Uiso calc R 1 . .
C C8A 0.5158(3) 0.75660(17) 0.52705(14) 0.0429(6) Uani d . 1 . .
H H8AA 0.6069 0.7771 0.5174 0.051 Uiso calc R 1 B .
H H8AB 0.5168 0.7159 0.5799 0.051 Uiso calc R 1 . .
C C9A 0.4914(3) 0.70470(18) 0.47941(15) 0.0487(7) Uani d . 1 B .
H H9AA 0.5025 0.7435 0.4265 0.058 Uiso calc R 1 . .
C C10A 0.3480(4) 0.67648(18) 0.48732(16) 0.0536(7) Uani d . 1 . .
H H10A 0.3412 0.6316 0.5382 0.064 Uiso calc R 1 B .
H H10B 0.3349 0.6480 0.4532 0.064 Uiso calc R 1 . .
C C11A 0.2315(3) 0.76026(17) 0.46959(14) 0.0443(6) Uani d . 1 B .
H H11A 0.1404 0.7396 0.4774 0.053 Uiso calc R 1 . .
H H11B 0.2324 0.8015 0.4170 0.053 Uiso calc R 1 . .
C C12A 0.2481(3) 0.81389(15) 0.51816(12) 0.0353(5) Uani d . 1 . .
C C13A 0.1402(3) 0.90488(15) 0.48919(12) 0.0337(5) Uani d . 1 B .
H H13A 0.1602 0.9397 0.4367 0.040 Uiso calc R 1 . .
C C14A -0.0141(3) 0.89071(17) 0.48784(14) 0.0419(6) Uani d . 1 . .
H H14A -0.0339 0.8481 0.5375 0.050 Uiso calc R 1 B .
H H14B -0.0266 0.8629 0.4532 0.050 Uiso calc R 1 . .
C C15A -0.1215(3) 0.97977(17) 0.46445(14) 0.0397(5) Uani d . 1 B .
H H15A -0.1141 1.0180 0.4116 0.048 Uiso calc R 1 . .
H H15B -0.2163 0.9647 0.4710 0.048 Uiso calc R 1 . .
C C16A -0.0967(2) 1.03375(16) 0.51100(12) 0.0340(5) Uani d . 1 . .
C C17A -0.1782(3) 1.13257(17) 0.48342(13) 0.0369(5) Uani d . 1 B .
H H17A -0.1658 1.1630 0.4294 0.044 Uiso calc R 1 . .
C C18A -0.3384(3) 1.14694(19) 0.49380(13) 0.0429(6) Uani d . 1 . .
H H18A -0.3567 1.0961 0.5403 0.051 Uiso calc R 1 B .
C C19A -0.3961(3) 1.2347(2) 0.50048(19) 0.0582(7) Uani d . 1 B .
H H19A -0.3759 1.2856 0.4554 0.070 Uiso calc R 1 . .
H H19B -0.3456 1.2364 0.5426 0.070 Uiso calc R 1 . .
C C20A -0.5534(3) 1.2500(2) 0.51133(17) 0.0562(7) Uani d . 1 . .
H H20A -0.6043 1.2698 0.4631 0.067 Uiso calc R 1 B .
H H20B -0.5799 1.1918 0.5445 0.067 Uiso calc R 1 . .
C C21A -0.5992(4) 1.3177(3) 0.5424(2) 0.0686(9) Uani d . 1 B .
H H21A -0.5750 1.3762 0.5081 0.082 Uiso calc R 1 . .
H H21B -0.5450 1.2990 0.5895 0.082 Uiso calc R 1 . .
C C22A -0.7566(4) 1.3332(3) 0.5570(2) 0.0726(9) Uani d . 1 . .
H H22A -0.7810 1.2722 0.5866 0.087 Uiso calc R 1 B .
C C23A -0.7826(6) 1.3861(4) 0.6051(3) 0.1024(15) Uani d . 1 B .
H H23A -0.8792 1.3884 0.6184 0.154 Uiso calc R 1 . .
H H23B -0.7635 1.4474 0.5777 0.154 Uiso calc R 1 . .
H H23C -0.7214 1.3562 0.6500 0.154 Uiso calc R 1 . .
C C24A -0.8505(4) 1.3735(3) 0.4883(2) 0.0770(10) Uani d . 1 B .
H H24A -0.9470 1.3795 0.5014 0.115 Uiso calc R 1 . .
H H24B -0.8368 1.3344 0.4620 0.115 Uiso calc R 1 . .
H H24C -0.8290 1.4330 0.4565 0.115 Uiso calc R 1 . .
C C25A 0.2282(3) 0.75307(17) 0.60077(13) 0.0414(5) Uani d . 1 B .
H H25A 0.1369 0.7344 0.6050 0.062 Uiso calc R 1 . .
H H25B 0.2350 0.7871 0.6307 0.062 Uiso calc R 1 . .
H H25C 0.3002 0.6997 0.6183 0.062 Uiso calc R 1 . .
C C26A -0.1238(3) 0.9770(2) 0.59372(14) 0.0466(6) Uani d . 1 B .
H H26A -0.0598 0.9198 0.6126 0.070 Uiso calc R 1 . .
H H26B -0.2193 0.9651 0.5972 0.070 Uiso calc R 1 . .
H H26C -0.1092 1.0107 0.6230 0.070 Uiso calc R 1 . .
C C27A -0.4188(4) 1.1406(3) 0.4285(2) 0.0672(9) Uani d . 1 B .
H H27A -0.5172 1.1414 0.4381 0.101 Uiso calc R 1 . .
H H27B -0.3812 1.0845 0.4243 0.101 Uiso calc R 1 . .
H H27C -0.4081 1.1919 0.3824 0.101 Uiso calc R 1 . .
C C30A 0.1409(3) 0.61277(16) 0.87933(13) 0.0378(5) Uani d . 1 . .
H H30A 0.1895 0.5503 0.9064 0.045 Uiso calc R 1 . .
H H30B 0.0555 0.6110 0.8541 0.045 Uiso calc R 1 . .
C C31A 0.2364(3) 0.67036(16) 0.82194(14) 0.0398(5) Uani d . 1 . .
H H31A 0.3249 0.6328 0.8212 0.048 Uiso calc R 1 . .
H H31B 0.1902 0.6984 0.7719 0.048 Uiso calc R 1 . .
C C32A 0.2615(2) 0.74348(15) 0.84887(12) 0.0320(5) Uani d . 1 . .
H H32A 0.3355 0.7137 0.8896 0.038 Uiso calc R 1 . .
C C33A 0.3107(3) 0.83052(15) 0.79395(12) 0.0324(5) Uani d . 1 . .
H H33A 0.2366 0.8642 0.7537 0.039 Uiso calc R 1 . .
C C34A 0.4479(3) 0.80871(15) 0.75851(13) 0.0349(5) Uani d . 1 . .
H H34A 0.5181 0.7678 0.7980 0.042 Uiso calc R 1 . .
H H34B 0.4291 0.7776 0.7271 0.042 Uiso calc R 1 . .
C C35A 0.5048(2) 0.89506(15) 0.71188(12) 0.0334(5) Uani d . 1 . .
C C36A 0.5283(3) 0.95204(16) 0.75477(13) 0.0350(5) Uani d . 1 . .
H H36A 0.5893 0.9111 0.7995 0.042 Uiso calc R 1 . .
C C37A 0.6048(3) 1.03295(17) 0.71249(13) 0.0365(5) Uani d . 1 . .
H H37A 0.6941 1.0111 0.6971 0.044 Uiso calc R 1 . .
H H37B 0.5480 1.0759 0.6676 0.044 Uiso calc R 1 . .
C C38A 0.6315(3) 1.08154(17) 0.76234(13) 0.0381(5) Uani d . 1 . .
H H38A 0.6943 1.0394 0.8059 0.046 Uiso calc R 1 . .
C C39A 0.4938(3) 1.11442(18) 0.78907(14) 0.0423(6) Uani d . 1 . .
H H39A 0.4354 1.1606 0.7462 0.051 Uiso calc R 1 . .
H H39B 0.5136 1.1425 0.8226 0.051 Uiso calc R 1 . .
C C40A 0.4137(3) 1.03434(17) 0.83028(14) 0.0395(5) Uani d . 1 . .
H H40A 0.3242 1.0581 0.8442 0.047 Uiso calc R 1 . .
H H40B 0.4680 0.9923 0.8763 0.047 Uiso calc R 1 . .
C C41A 0.3849(2) 0.98064(15) 0.78374(13) 0.0339(5) Uani d . 1 . .
C C42A 0.3328(2) 0.89091(15) 0.83510(13) 0.0334(5) Uani d . 1 . .
H H42A 0.4092 0.8558 0.8737 0.040 Uiso calc R 1 . .
C C43A 0.2025(3) 0.90670(17) 0.87743(16) 0.0428(6) Uani d . 1 . .
H H43A 0.2250 0.9390 0.9072 0.051 Uiso calc R 1 . .
H H43B 0.1258 0.9454 0.8411 0.051 Uiso calc R 1 . .
C C44A 0.1527(3) 0.81670(17) 0.92951(15) 0.0412(6) Uani d . 1 . .
H H44A 0.2246 0.7809 0.9696 0.049 Uiso calc R 1 . .
H H44B 0.0672 0.8309 0.9521 0.049 Uiso calc R 1 . .
C C45A 0.1238(2) 0.75990(15) 0.88642(12) 0.0322(5) Uani d . 1 . .
C C46A 0.1039(3) 0.65876(15) 0.93479(12) 0.0342(5) Uani d . 1 . .
H H46A 0.1787 0.6327 0.9752 0.041 Uiso calc R 1 . .
C C47A -0.0374(3) 0.64195(17) 0.97238(14) 0.0394(5) Uani d . 1 . .
H H47A -0.1132 0.6841 0.9360 0.047 Uiso calc R 1 . .
C C48A -0.0666(3) 0.54393(17) 0.99405(14) 0.0412(5) Uani d . 1 . .
H H48A -0.0514 0.5285 0.9512 0.049 Uiso calc R 1 . .
H H48B 0.0008 0.5017 1.0345 0.049 Uiso calc R 1 . .
C C49A -0.2143(3) 0.53015(17) 1.01885(15) 0.0430(6) Uani d . 1 . .
H H49A -0.2815 0.5801 0.9833 0.052 Uiso calc R 1 . .
H H49B -0.2231 0.5330 1.0674 0.052 Uiso calc R 1 . .
C C50A -0.2525(3) 0.43924(18) 1.02499(15) 0.0452(6) Uani d . 1 . .
H H50A -0.1804 0.3899 1.0572 0.054 Uiso calc R 1 . .
H H50B -0.2503 0.4388 0.9755 0.054 Uiso calc R 1 . .
C C51A -0.3965(3) 0.4190(2) 1.05572(15) 0.0480(6) Uani d . 1 . .
H H51A -0.4000 0.4234 1.1043 0.058 Uiso calc R 1 . .
C C52A -0.4142(4) 0.3223(2) 1.06891(17) 0.0576(7) Uani d . 1 . .
H H52A -0.3385 0.2794 1.1025 0.086 Uiso calc R 1 . .
H H52B -0.4125 0.3165 1.0219 0.086 Uiso calc R 1 . .
H H52C -0.5029 0.3096 1.0907 0.086 Uiso calc R 1 . .
C C53A -0.5173(4) 0.4875(3) 1.0046(2) 0.0756(10) Uani d . 1 . .
H H53A -0.5082 0.5482 0.9992 0.113 Uiso calc R 1 . .
H H53B -0.6054 0.4723 1.0260 0.113 Uiso calc R 1 . .
H H53C -0.5149 0.4854 0.9561 0.113 Uiso calc R 1 . .
C C54A 0.2773(3) 1.04003(17) 0.71781(15) 0.0408(5) Uani d . 1 . .
H H54A 0.1879 1.0530 0.7369 0.061 Uiso calc R 1 . .
H H54B 0.2663 1.0076 0.6871 0.061 Uiso calc R 1 . .
H H54C 0.3103 1.0966 0.6882 0.061 Uiso calc R 1 . .
C C55A -0.0016(3) 0.81067(16) 0.82875(15) 0.0433(6) Uani d . 1 . .
H H55A 0.0203 0.8684 0.7934 0.065 Uiso calc R 1 . .
H H55B -0.0838 0.8213 0.8542 0.065 Uiso calc R 1 . .
H H55C -0.0197 0.7740 0.8026 0.065 Uiso calc R 1 . .
C C56A -0.0433(4) 0.6640(2) 1.04120(19) 0.0629(9) Uani d . 1 . .
H H56A -0.1339 0.6563 1.0620 0.094 Uiso calc R 1 . .
H H56B -0.0291 0.7264 1.0268 0.094 Uiso calc R 1 . .
H H56C 0.0295 0.6233 1.0781 0.094 Uiso calc R 1 . .
C C57A 0.8347(3) 1.1534(2) 0.72545(15) 0.0486(6) Uani d . 1 . .
C C58A 0.8836(4) 1.2440(3) 0.68515(19) 0.0676(9) Uani d . 1 . .
H H58A 0.9790 1.2341 0.6714 0.101 Uiso calc R 1 . .
H H58B 0.8798 1.2757 0.7175 0.101 Uiso calc R 1 . .
H H58C 0.8235 1.2804 0.6406 0.101 Uiso calc R 1 . .
O O1B 0.8082(2) -0.20779(17) 0.28307(16) 0.0701(7) Uani d . 1 . .
O O3B -0.2866(2) -0.15170(13) 0.06624(11) 0.0486(4) Uani d . 1 . .
O O4B -0.3658(3) -0.16249(17) -0.03740(16) 0.0794(8) Uani d . 1 . .
N N1B 0.3059(2) -0.09523(12) 0.17311(10) 0.0315(4) Uani d . 1 . .
N N2B 0.1741(2) -0.08582(12) 0.13787(10) 0.0311(4) Uani d . 1 . .
C C1B -0.1279(3) 0.2235(2) 0.25264(16) 0.0472(6) Uani d . 1 . .
H H1BA -0.1863 0.1977 0.2946 0.057 Uiso calc R 1 . .
H H1BB -0.1880 0.2692 0.2103 0.057 Uiso calc R 1 . .
C C2B -0.0511(3) 0.1476(2) 0.23152(15) 0.0445(6) Uani d . 1 . .
H H2BA -0.0885 0.0908 0.2568 0.053 Uiso calc R 1 . .
H H2BB -0.0596 0.1658 0.1776 0.053 Uiso calc R 1 . .
C C3B 0.1013(3) 0.13700(16) 0.25826(12) 0.0340(5) Uani d . 1 B .
H H3BA 0.1052 0.1039 0.3131 0.041 Uiso calc R 1 . .
C C4B 0.2170(3) 0.08400(16) 0.23112(12) 0.0332(5) Uani d . 1 . .
H H4BA 0.2225 0.1186 0.1769 0.040 Uiso calc R 1 . .
C C5B 0.1847(3) -0.01204(16) 0.24504(12) 0.0339(5) Uani d . 1 . .
H H5BA 0.1675 -0.0449 0.2976 0.041 Uiso calc R 1 . .
H H5BB 0.1004 -0.0060 0.2151 0.041 Uiso calc R 1 . .
C C6B 0.3076(2) -0.06498(14) 0.22419(11) 0.0308(5) Uani d . 1 . .
C C7B 0.4452(3) -0.07534(16) 0.26557(12) 0.0341(5) Uani d . 1 B .
H H7BA 0.4281 -0.1028 0.3192 0.041 Uiso calc R 1 . .
C C8B 0.5649(3) -0.14081(18) 0.25352(15) 0.0409(5) Uani d . 1 . .
H H8BA 0.5362 -0.2003 0.2670 0.049 Uiso calc R 1 B .
H H8BB 0.5860 -0.1170 0.2009 0.049 Uiso calc R 1 . .
C C9B 0.6961(3) -0.15132(19) 0.30167(16) 0.0469(6) Uani d . 1 B .
H H9BA 0.6777 -0.1826 0.3549 0.056 Uiso calc R 1 . .
C C10B 0.7409(3) -0.06084(19) 0.28785(16) 0.0451(6) Uani d . 1 . .
H H10C 0.7713 -0.0334 0.2370 0.054 Uiso calc R 1 B .
H H10D 0.8202 -0.0708 0.3224 0.054 Uiso calc R 1 . .
C C11B 0.6187(3) 0.00477(18) 0.29869(14) 0.0400(5) Uani d . 1 B .
H H11C 0.6492 0.0633 0.2874 0.048 Uiso calc R 1 . .
H H11D 0.5956 -0.0202 0.3510 0.048 Uiso calc R 1 . .
C C12B 0.4851(3) 0.02096(16) 0.24895(12) 0.0343(5) Uani d . 1 . .
C C13B 0.3599(2) 0.07757(15) 0.27043(11) 0.0320(5) Uani d . 1 B .
H H13B 0.3505 0.0439 0.3245 0.038 Uiso calc R 1 . .
C C14B 0.3862(3) 0.17332(17) 0.25901(14) 0.0403(5) Uani d . 1 . .
H H14C 0.4009 0.2079 0.2063 0.048 Uiso calc R 1 B .
H H14D 0.4721 0.1671 0.2878 0.048 Uiso calc R 1 . .
C C15B 0.2650(3) 0.22773(17) 0.28261(14) 0.0402(5) Uani d . 1 B .
H H15C 0.2573 0.1974 0.3365 0.048 Uiso calc R 1 . .
H H15D 0.2858 0.2888 0.2710 0.048 Uiso calc R 1 . .
C C16B 0.1241(3) 0.23559(16) 0.24230(13) 0.0375(5) Uani d . 1 . .
C C17B -0.0122(3) 0.26796(18) 0.27476(14) 0.0423(6) Uani d . 1 B .
H H17B 0.0022 0.2386 0.3297 0.051 Uiso calc R 1 . .
C C18B -0.0618(3) 0.3707(2) 0.25245(16) 0.0523(7) Uani d . 1 . .
H H18B -0.0869 0.3994 0.1983 0.063 Uiso calc R 1 B .
C C19B -0.1955(4) 0.3850(2) 0.29275(19) 0.0623(8) Uani d . 1 A .
H H19C -0.2502 0.3370 0.2981 0.075 Uiso calc R 1 . .
H H19D -0.1666 0.3765 0.3430 0.075 Uiso calc R 1 . .
C C20B -0.2905(4) 0.4757(3) 0.2563(2) 0.0735(10) Uani d . 1 . .
H H20C -0.3131 0.4880 0.2043 0.088 Uiso calc PR 0.791(7) A 1
H H20D -0.2412 0.5238 0.2565 0.088 Uiso calc PR 0.791(7) A 1
H H20E -0.3408 0.4727 0.2152 0.088 Uiso d PR 0.209(7) A 2
H H20F -0.2269 0.5188 0.2335 0.088 Uiso d PR 0.209(7) A 2
C C21B -0.4303(6) 0.4780(4) 0.2973(3) 0.0685(13) Uani d PU 0.791(7) A 1
H H21C -0.4698 0.4231 0.3053 0.082 Uiso calc PR 0.791(7) A 1
H H21D -0.4081 0.4762 0.3463 0.082 Uiso calc PR 0.791(7) A 1
C C22B -0.5417(6) 0.5617(4) 0.2552(3) 0.0833(14) Uani d PU 0.791(7) A 1
H H22B -0.4957 0.6162 0.2409 0.100 Uiso calc PR 0.791(7) A 1
C C23B -0.6593(9) 0.5698(7) 0.3069(5) 0.121(2) Uani d PU 0.791(7) A 1
H H23D -0.7201 0.6279 0.2825 0.181 Uiso calc PR 0.791(7) A 1
H H23E -0.6182 0.5656 0.3531 0.181 Uiso calc PR 0.791(7) A 1
H H23F -0.7133 0.5210 0.3174 0.181 Uiso calc PR 0.791(7) A 1
C C24B -0.6017(7) 0.5619(5) 0.1842(4) 0.0908(17) Uani d PU 0.791(7) A 1
H H24D -0.5261 0.5473 0.1565 0.136 Uiso calc PR 0.791(7) A 1
H H24E -0.6538 0.6216 0.1541 0.136 Uiso calc PR 0.791(7) A 1
H H24F -0.6635 0.5169 0.1967 0.136 Uiso calc PR 0.791(7) A 1
C C21Y -0.385(2) 0.5201(17) 0.2836(13) 0.073(3) Uani d PU 0.209(7) A 2
H H21E -0.3991 0.5860 0.2536 0.088 Uiso calc PR 0.209(7) A 2
H H21F -0.3611 0.5071 0.3355 0.088 Uiso calc PR 0.209(7) A 2
C C22Y -0.516(3) 0.4776(16) 0.2761(13) 0.082(3) Uani d PU 0.209(7) A 2
H H22C -0.4905 0.4105 0.2971 0.098 Uiso calc PR 0.209(7) A 2
C C23Y -0.635(3) 0.505(2) 0.3260(16) 0.104(5) Uani d PU 0.209(7) A 2
H H23G -0.6615 0.4498 0.3636 0.155 Uiso calc PR 0.209(7) A 2
H H23H -0.7169 0.5417 0.2940 0.155 Uiso calc PR 0.209(7) A 2
H H23I -0.5978 0.5387 0.3499 0.155 Uiso calc PR 0.209(7) A 2
C C24Y -0.588(3) 0.511(2) 0.1984(16) 0.096(5) Uani d PU 0.209(7) A 2
H H24G -0.5277 0.5438 0.1611 0.144 Uiso calc PR 0.209(7) A 2
H H24H -0.6756 0.5506 0.1949 0.144 Uiso calc PR 0.209(7) A 2
H H24I -0.6075 0.4590 0.1899 0.144 Uiso calc PR 0.209(7) A 2
C C25B 0.5150(3) 0.07071(17) 0.16590(13) 0.0379(5) Uani d . 1 B .
H H25D 0.5649 0.1203 0.1598 0.057 Uiso calc R 1 . .
H H25E 0.4274 0.0946 0.1360 0.057 Uiso calc R 1 . .
H H25F 0.5716 0.0283 0.1499 0.057 Uiso calc R 1 . .
C C26B 0.1253(3) 0.29551(19) 0.15720(14) 0.0475(6) Uani d . 1 B .
H H26D 0.1994 0.2681 0.1361 0.071 Uiso calc R 1 . .
H H26E 0.1412 0.3559 0.1495 0.071 Uiso calc R 1 . .
H H26F 0.0360 0.2999 0.1330 0.071 Uiso calc R 1 . .
C C27B 0.0516(4) 0.4195(2) 0.2675(2) 0.0695(9) Uani d . 1 B .
H H27D 0.1292 0.4177 0.2365 0.104 Uiso calc R 1 . .
H H27E 0.0846 0.3891 0.3195 0.104 Uiso calc R 1 . .
H H27F 0.0121 0.4823 0.2559 0.104 Uiso calc R 1 . .
C C30B 0.4664(3) 0.27825(15) -0.10755(13) 0.0353(5) Uani d . 1 . .
H H30C 0.5395 0.2561 -0.1334 0.042 Uiso calc R 1 . .
H H30D 0.5038 0.3181 -0.0889 0.042 Uiso calc R 1 . .
C C31B 0.4176(3) 0.19689(15) -0.04211(13) 0.0363(5) Uani d . 1 . .
H H31C 0.4815 0.1401 -0.0318 0.044 Uiso calc R 1 . .
H H31D 0.4119 0.2077 0.0033 0.044 Uiso calc R 1 . .
C C32B 0.2728(2) 0.19374(14) -0.07058(11) 0.0291(4) Uani d . 1 . .
H H32B 0.2895 0.1693 -0.1088 0.035 Uiso calc R 1 . .
C C33B 0.1768(2) 0.13454(14) -0.01583(11) 0.0282(4) Uani d . 1 . .
H H33B 0.1540 0.1583 0.0224 0.034 Uiso calc R 1 . .
C C34B 0.2524(2) 0.03429(14) 0.02353(11) 0.0293(4) Uani d . 1 . .
H H34C 0.2908 0.0138 -0.0140 0.035 Uiso calc R 1 . .
H H34D 0.3304 0.0313 0.0562 0.035 Uiso calc R 1 . .
C C35B 0.1531(2) -0.02890(14) 0.06929(11) 0.0283(4) Uani d . 1 . .
C C36B 0.0186(2) -0.02208(14) 0.02679(12) 0.0292(4) Uani d . 1 . .
H H36B 0.0474 -0.0358 -0.0162 0.035 Uiso calc R 1 . .
C C37B -0.0742(3) -0.09340(15) 0.07140(13) 0.0341(5) Uani d . 1 . .
H H37C -0.0193 -0.1546 0.0898 0.041 Uiso calc R 1 . .
H H37D -0.1080 -0.0823 0.1143 0.041 Uiso calc R 1 . .
C C38B -0.1979(3) -0.08626(16) 0.02082(14) 0.0373(5) Uani d . 1 . .
H H38B -0.1635 -0.1023 -0.0203 0.045 Uiso calc R 1 . .
C C39B -0.2839(3) 0.00909(17) -0.01137(14) 0.0388(5) Uani d . 1 . .
H H39C -0.3254 0.0226 0.0291 0.047 Uiso calc R 1 . .
H H39D -0.3601 0.0117 -0.0449 0.047 Uiso calc R 1 . .
C C40B -0.1921(3) 0.08079(16) -0.05427(13) 0.0352(5) Uani d . 1 . .
H H40C -0.2492 0.1413 -0.0720 0.042 Uiso calc R 1 . .
H H40D -0.1600 0.0710 -0.0980 0.042 Uiso calc R 1 . .
C C41B -0.0625(2) 0.07858(14) -0.00713(12) 0.0295(4) Uani d . 1 . .
C C42B 0.0386(2) 0.14065(14) -0.05869(11) 0.0288(4) Uani d . 1 . .
H H42B 0.0659 0.1157 -0.0958 0.035 Uiso calc R 1 . .
C C43B -0.0286(3) 0.24143(15) -0.10391(13) 0.0365(5) Uani d . 1 . .
H H43C -0.1105 0.2433 -0.1336 0.044 Uiso calc R 1 . .
H H43D -0.0610 0.2682 -0.0692 0.044 Uiso calc R 1 . .
C C44B 0.0724(3) 0.29949(15) -0.15619(13) 0.0367(5) Uani d . 1 . .
H H44C 0.0254 0.3627 -0.1809 0.044 Uiso calc R 1 . .
H H44D 0.0962 0.2774 -0.1948 0.044 Uiso calc R 1 . .
C C45B 0.2088(2) 0.29616(14) -0.11371(12) 0.0308(5) Uani d . 1 . .
C C46B 0.3339(3) 0.33129(14) -0.16192(12) 0.0323(5) Uani d . 1 . .
H H46B 0.3364 0.3092 -0.2018 0.039 Uiso calc R 1 . .
C C47B 0.3407(3) 0.43498(15) -0.19976(13) 0.0356(5) Uani d . 1 . .
H H47B 0.3498 0.4559 -0.1597 0.043 Uiso calc R 1 . .
C C48B 0.4736(3) 0.45176(16) -0.24527(14) 0.0404(5) Uani d . 1 . .
H H48C 0.5457 0.3978 -0.2227 0.048 Uiso calc R 1 . .
H H48D 0.4504 0.4593 -0.2960 0.048 Uiso calc R 1 . .
C C49B 0.5345(3) 0.53560(17) -0.24954(14) 0.0402(5) Uani d . 1 . .
H H49C 0.4650 0.5901 -0.2755 0.048 Uiso calc R 1 . .
H H49D 0.5513 0.5303 -0.1989 0.048 Uiso calc R 1 . .
C C50B 0.6707(3) 0.54787(19) -0.28941(15) 0.0467(6) Uani d . 1 . .
H H50C 0.6535 0.5548 -0.3405 0.056 Uiso calc R 1 . .
H H50D 0.7398 0.4929 -0.2642 0.056 Uiso calc R 1 . .
C C51B 0.7322(3) 0.6312(2) -0.29161(19) 0.0610(8) Uani d . 1 . .
H H51B 0.6577 0.6850 -0.3126 0.073 Uiso calc R 1 . .
C C52B 0.8545(4) 0.6493(3) -0.3433(3) 0.0965(16) Uani d . 1 . .
H H52D 0.8963 0.6985 -0.3409 0.145 Uiso calc R 1 . .
H H52E 0.8201 0.6660 -0.3940 0.145 Uiso calc R 1 . .
H H52F 0.9242 0.5948 -0.3275 0.145 Uiso calc R 1 . .
C C53B 0.7772(4) 0.6199(3) -0.2132(2) 0.0806(11) Uani d . 1 . .
H H53D 0.8165 0.6728 -0.2169 0.121 Uiso calc R 1 . .
H H53E 0.8470 0.5658 -0.1902 0.121 Uiso calc R 1 . .
H H53F 0.6965 0.6142 -0.1831 0.121 Uiso calc R 1 . .
C C54B -0.1093(3) 0.10896(16) 0.05558(13) 0.0362(5) Uani d . 1 . .
H H54D -0.1586 0.1710 0.0337 0.054 Uiso calc R 1 . .
H H54E -0.0277 0.1056 0.0854 0.054 Uiso calc R 1 . .
H H54F -0.1708 0.0692 0.0869 0.054 Uiso calc R 1 . .
C C55B 0.1763(3) 0.34464(15) -0.06056(13) 0.0382(5) Uani d . 1 . .
H H55D 0.1182 0.3110 -0.0220 0.057 Uiso calc R 1 . .
H H55E 0.1272 0.4059 -0.0887 0.057 Uiso calc R 1 . .
H H55F 0.2631 0.3472 -0.0379 0.057 Uiso calc R 1 . .
C C56B 0.2090(3) 0.49238(16) -0.24913(14) 0.0429(6) Uani d . 1 . .
H H56D 0.1294 0.4888 -0.2185 0.064 Uiso calc R 1 . .
H H56E 0.1915 0.4693 -0.2859 0.064 Uiso calc R 1 . .
H H56F 0.2229 0.5552 -0.2742 0.064 Uiso calc R 1 . .
C C57B -0.3688(4) -0.1821(2) 0.0289(2) 0.0642(9) Uani d . 1 . .
C C58B -0.4649(5) -0.2412(3) 0.0833(3) 0.0953(15) Uani d . 1 . .
H H58D -0.5190 -0.2665 0.0577 0.143 Uiso calc R 1 . .
H H58E -0.5277 -0.2043 0.1021 0.143 Uiso calc R 1 . .
H H58F -0.4087 -0.2903 0.1245 0.143 Uiso calc R 1 . .
O O2A 0.6156(3) 0.62990(19) 0.38859(15) 0.0745(8) Uani d PU 0.940(4) B 1
C C28A 0.6525(4) 0.5945(2) 0.4535(2) 0.0644(9) Uani d PU 0.940(4) B 1
C C29A 0.7654(6) 0.5119(3) 0.4893(3) 0.0970(16) Uani d PU 0.940(4) B 1
H H29A 0.7810 0.4805 0.4569 0.146 Uiso calc PR 0.940(4) B 1
H H29B 0.7359 0.4712 0.5367 0.146 Uiso calc PR 0.940(4) B 1
H H29C 0.8514 0.5312 0.4973 0.146 Uiso calc PR 0.940(4) B 1
O O2B 0.8981(4) -0.2704(2) 0.4043(2) 0.1012(12) Uani d PU 0.940(4) B 1
C C28B 0.9021(5) -0.2644(3) 0.3407(3) 0.0903(14) Uani d PU 0.940(4) B 1
C C29B 1.0096(7) -0.3174(5) 0.3112(5) 0.137(2) Uani d PU 0.940(4) B 1
H H29D 1.0590 -0.3701 0.3525 0.205 Uiso calc PR 0.940(4) B 1
H H29E 1.0758 -0.2788 0.2835 0.205 Uiso calc PR 0.940(4) B 1
H H29F 0.9628 -0.3372 0.2786 0.205 Uiso calc PR 0.940(4) B 1
O O2Y 0.767(6) -0.338(3) 0.325(3) 0.088(8) Uani d PU 0.060(4) B 2
C C28Y 0.844(9) -0.279(6) 0.274(5) 0.093(5) Uani d PU 0.060(4) B 2
C C29Y 0.982(10) -0.313(7) 0.252(6) 0.104(8) Uani d PU 0.060(4) B 2
H H29G 1.0351 -0.2637 0.2307 0.156 Uiso calc PR 0.060(4) B 2
H H29H 0.9666 -0.3377 0.2162 0.156 Uiso calc PR 0.060(4) B 2
H H29I 1.0341 -0.3609 0.2961 0.156 Uiso calc PR 0.060(4) B 2
O O2X 0.794(3) 0.709(3) 0.4639(16) 0.056(10) Uani d P 0.060(4) B 2
C C28X 0.771(7) 0.626(6) 0.503(3) 0.08(2) Uani d P 0.060(4) B 2
C C29X 0.816(12) 0.524(8) 0.528(8) 0.137(2) Uani d P 0.060(4) B 2
H H29J 0.8828 0.5132 0.4943 0.205 Uiso calc PR 0.060(4) B 2
H H29K 0.7347 0.4964 0.5269 0.205 Uiso calc PR 0.060(4) B 2
H H29L 0.8589 0.4981 0.5778 0.205 Uiso calc PR 0.060(4) B 2

loop_
_atom_site_aniso_label
_atom_site_aniso_U_11
_atom_site_aniso_U_22
_atom_site_aniso_U_33
_atom_site_aniso_U_12
_atom_site_aniso_U_13
_atom_site_aniso_U_23
O1A 0.0735(16) 0.0539(12) 0.0594(12) 0.0200(10) -0.0139(10) -0.0323(10)
O3A 0.0417(12) 0.0523(10) 0.0496(10) -0.0184(8) 0.0057(8) -0.0246(8)
O4A 0.0310(13) 0.0931(18) 0.0855(16) -0.0121(12) 0.0098(10) -0.0204(14)
N1A 0.0333(11) 0.0386(10) 0.0362(10) -0.0074(8) 0.0067(8) -0.0188(8)
N2A 0.0267(11) 0.0402(10) 0.0439(11) -0.0051(7) 0.0034(8) -0.0236(8)
C1A 0.0353(16) 0.0619(16) 0.0702(17) 0.0026(12) -0.0079(12) -0.0445(14)
C2A 0.0340(15) 0.0508(14) 0.0656(16) 0.0003(11) -0.0063(11) -0.0363(13)
C3A 0.0280(13) 0.0398(12) 0.0360(11) -0.0074(9) 0.0034(9) -0.0187(9)
C4A 0.0291(13) 0.0389(11) 0.0309(10) -0.0086(9) 0.0045(8) -0.0174(9)
C5A 0.0293(13) 0.0354(11) 0.0418(12) -0.0078(9) 0.0041(9) -0.0182(9)
C6A 0.0324(13) 0.0375(11) 0.0336(11) -0.0092(9) 0.0097(9) -0.0158(9)
C7A 0.0416(15) 0.0356(11) 0.0278(10) -0.0031(10) 0.0056(9) -0.0121(9)
C8A 0.0456(16) 0.0415(12) 0.0403(12) 0.0039(11) -0.0004(10) -0.0194(10)
C9A 0.062(2) 0.0405(13) 0.0426(13) 0.0065(12) -0.0017(12) -0.0209(11)
C10A 0.075(2) 0.0378(13) 0.0518(15) 0.0005(12) -0.0093(13) -0.0257(12)
C11A 0.0573(18) 0.0371(12) 0.0414(12) -0.0056(11) -0.0055(11) -0.0196(10)
C12A 0.0389(14) 0.0341(11) 0.0335(11) -0.0059(9) 0.0010(9) -0.0147(9)
C13A 0.0381(14) 0.0367(11) 0.0282(10) -0.0104(9) 0.0029(9) -0.0139(9)
C14A 0.0442(16) 0.0401(12) 0.0447(13) -0.0094(11) -0.0041(10) -0.0198(10)
C15A 0.0359(15) 0.0446(13) 0.0425(12) -0.0113(10) -0.0023(10) -0.0201(10)
C16A 0.0258(13) 0.0448(12) 0.0326(11) -0.0074(9) 0.0022(8) -0.0167(9)
C17A 0.0294(14) 0.0477(13) 0.0384(11) -0.0064(10) 0.0036(9) -0.0226(10)
C18A 0.0290(14) 0.0586(15) 0.0369(12) -0.0026(10) 0.0034(9) -0.0170(11)
C19A 0.0399(18) 0.0711(19) 0.0714(19) -0.0062(14) -0.0041(13) -0.0380(16)
C20A 0.0422(18) 0.0675(18) 0.0546(16) 0.0027(13) 0.0003(12) -0.0248(14)
C21A 0.055(2) 0.081(2) 0.075(2) -0.0071(17) -0.0053(16) -0.0387(18)
C22A 0.056(2) 0.080(2) 0.090(2) 0.0052(17) 0.0018(17) -0.048(2)
C23A 0.078(3) 0.135(4) 0.121(4) -0.007(3) 0.008(3) -0.084(3)
C24A 0.049(2) 0.086(2) 0.098(3) 0.0040(17) 0.0026(18) -0.045(2)
C25A 0.0435(15) 0.0383(12) 0.0377(12) -0.0087(10) 0.0017(10) -0.0101(10)
C26A 0.0289(15) 0.0667(16) 0.0383(12) -0.0054(11) 0.0042(10) -0.0166(12)
C27A 0.0366(18) 0.093(2) 0.094(2) -0.0069(15) -0.0031(15) -0.061(2)
C30A 0.0400(15) 0.0333(11) 0.0443(12) -0.0077(9) 0.0029(10) -0.0196(10)
C31A 0.0482(16) 0.0354(11) 0.0443(12) -0.0121(10) 0.0084(10) -0.0234(10)
C32A 0.0310(13) 0.0351(11) 0.0339(11) -0.0038(9) -0.0002(9) -0.0186(9)
C33A 0.0308(13) 0.0346(11) 0.0378(11) -0.0058(9) 0.0017(9) -0.0207(9)
C34A 0.0340(14) 0.0376(11) 0.0402(12) -0.0052(9) 0.0040(9) -0.0235(10)
C35A 0.0268(13) 0.0386(11) 0.0385(12) -0.0037(9) 0.0036(9) -0.0203(9)
C36A 0.0265(13) 0.0439(12) 0.0404(12) -0.0079(9) 0.0030(9) -0.0225(10)
C37A 0.0307(13) 0.0455(12) 0.0388(11) -0.0097(10) 0.0062(9) -0.0218(10)
C38A 0.0403(15) 0.0427(12) 0.0340(11) -0.0093(10) -0.0007(9) -0.0176(10)
C39A 0.0474(16) 0.0447(13) 0.0451(13) -0.0165(11) 0.0084(11) -0.0258(11)
C40A 0.0441(15) 0.0422(12) 0.0431(12) -0.0152(10) 0.0117(10) -0.0257(10)
C41A 0.0290(13) 0.0379(11) 0.0428(12) -0.0106(9) 0.0068(9) -0.0230(10)
C42A 0.0284(13) 0.0395(12) 0.0409(12) -0.0083(9) 0.0043(9) -0.0242(10)
C43A 0.0407(15) 0.0460(13) 0.0624(15) -0.0186(11) 0.0209(12) -0.0396(12)
C44A 0.0419(15) 0.0464(13) 0.0519(14) -0.0176(11) 0.0164(11) -0.0336(11)
C45A 0.0303(13) 0.0319(10) 0.0398(11) -0.0074(9) 0.0025(9) -0.0195(9)
C46A 0.0344(13) 0.0324(11) 0.0360(11) -0.0044(9) -0.0017(9) -0.0145(9)
C47A 0.0376(15) 0.0369(11) 0.0439(12) -0.0068(10) 0.0071(10) -0.0167(10)
C48A 0.0402(15) 0.0376(12) 0.0467(13) -0.0091(10) 0.0029(10) -0.0172(10)
C49A 0.0417(16) 0.0406(12) 0.0467(13) -0.0101(10) 0.0058(11) -0.0169(10)
C50A 0.0446(16) 0.0440(13) 0.0457(13) -0.0123(11) 0.0001(11) -0.0155(11)
C51A 0.0458(17) 0.0541(15) 0.0441(13) -0.0165(12) 0.0049(11) -0.0175(11)
C52A 0.057(2) 0.0659(18) 0.0519(15) -0.0309(15) -0.0006(13) -0.0188(13)
C53A 0.042(2) 0.073(2) 0.097(3) -0.0162(15) -0.0038(17) -0.0169(19)
C54A 0.0341(14) 0.0373(12) 0.0521(13) -0.0094(9) 0.0069(10) -0.0185(10)
C55A 0.0346(15) 0.0358(12) 0.0530(14) -0.0076(10) -0.0008(11) -0.0112(10)
C56A 0.081(2) 0.0611(17) 0.0707(19) -0.0401(16) 0.0393(17) -0.0423(16)
C57A 0.0350(17) 0.0783(19) 0.0448(13) -0.0183(14) 0.0080(11) -0.0348(13)
C58A 0.071(2) 0.091(2) 0.0636(18) -0.049(2) 0.0232(16) -0.0436(17)
O1B 0.0419(14) 0.0757(14) 0.1021(17) 0.0129(10) -0.0225(11) -0.0532(13)
O3B 0.0352(11) 0.0481(10) 0.0631(11) -0.0179(8) -0.0021(8) -0.0198(8)
O4B 0.083(2) 0.0648(14) 0.0890(18) -0.0286(12) -0.0387(14) -0.0240(13)
N1B 0.0278(11) 0.0311(9) 0.0321(9) -0.0061(7) -0.0022(7) -0.0092(7)
N2B 0.0275(11) 0.0318(9) 0.0358(9) -0.0038(7) -0.0027(7) -0.0159(8)
C1B 0.0378(16) 0.0643(16) 0.0467(13) -0.0062(12) 0.0048(10) -0.0309(12)
C2B 0.0332(15) 0.0627(16) 0.0484(13) -0.0077(11) 0.0046(10) -0.0339(12)
C3B 0.0332(13) 0.0428(12) 0.0286(10) -0.0100(9) 0.0025(8) -0.0162(9)
C4B 0.0301(13) 0.0412(12) 0.0292(10) -0.0074(9) 0.0007(8) -0.0148(9)
C5B 0.0288(13) 0.0441(12) 0.0319(10) -0.0130(9) 0.0017(8) -0.0162(9)
C6B 0.0319(13) 0.0300(10) 0.0273(10) -0.0096(9) 0.0011(8) -0.0070(8)
C7B 0.0338(14) 0.0395(12) 0.0280(10) -0.0084(9) -0.0004(9) -0.0121(9)
C8B 0.0334(15) 0.0433(12) 0.0465(13) -0.0036(10) -0.0062(10) -0.0198(10)
C9B 0.0346(15) 0.0501(14) 0.0545(15) -0.0006(11) -0.0104(11) -0.0219(12)
C10B 0.0287(15) 0.0581(15) 0.0520(14) -0.0074(11) -0.0042(10) -0.0261(12)
C11B 0.0337(14) 0.0487(13) 0.0410(12) -0.0119(10) -0.0005(10) -0.0202(10)
C12B 0.0288(13) 0.0413(12) 0.0327(11) -0.0103(9) -0.0006(9) -0.0137(9)
C13B 0.0312(13) 0.0384(11) 0.0261(10) -0.0108(9) 0.0012(8) -0.0113(8)
C14B 0.0363(15) 0.0434(13) 0.0413(12) -0.0122(10) -0.0007(10) -0.0155(10)
C15B 0.0407(15) 0.0386(12) 0.0440(12) -0.0101(10) 0.0000(10) -0.0184(10)
C16B 0.0385(15) 0.0395(12) 0.0350(12) -0.0067(10) 0.0018(9) -0.0158(10)
C17B 0.0434(16) 0.0487(14) 0.0375(12) -0.0063(11) 0.0038(10) -0.0210(10)
C18B 0.0543(19) 0.0532(15) 0.0535(15) -0.0020(13) 0.0032(13) -0.0285(13)
C19B 0.062(2) 0.0704(19) 0.0652(18) -0.0025(15) 0.0073(15) -0.0414(16)
C20B 0.069(3) 0.081(2) 0.074(2) 0.0084(18) 0.0033(18) -0.0422(19)
C21B 0.066(3) 0.079(3) 0.072(2) -0.011(2) 0.018(2) -0.043(2)
C22B 0.066(3) 0.087(3) 0.101(3) -0.010(2) 0.022(2) -0.044(2)
C23B 0.083(4) 0.137(5) 0.138(5) 0.008(4) 0.026(4) -0.061(4)
C24B 0.061(3) 0.096(4) 0.108(4) -0.031(3) 0.004(3) -0.029(3)
C21Y 0.074(5) 0.076(5) 0.082(5) -0.014(4) 0.016(4) -0.043(4)
C22Y 0.073(5) 0.087(5) 0.087(5) -0.013(4) 0.014(4) -0.038(4)
C23Y 0.083(7) 0.115(8) 0.104(7) -0.011(7) 0.019(6) -0.039(6)
C24Y 0.086(8) 0.102(9) 0.093(7) -0.017(7) 0.008(6) -0.034(7)
C25B 0.0350(14) 0.0437(12) 0.0374(12) -0.0132(10) 0.0065(9) -0.0167(10)
C26B 0.0455(17) 0.0489(14) 0.0401(13) -0.0011(11) 0.0035(11) -0.0127(11)
C27B 0.067(2) 0.0508(17) 0.098(3) -0.0050(15) 0.0037(18) -0.0395(17)
C30B 0.0339(14) 0.0350(11) 0.0387(11) -0.0080(9) 0.0003(9) -0.0161(9)
C31B 0.0314(14) 0.0325(11) 0.0415(12) -0.0072(9) -0.0049(9) -0.0110(9)
C32B 0.0302(13) 0.0294(10) 0.0303(10) -0.0030(8) -0.0009(8) -0.0154(8)
C33B 0.0288(12) 0.0289(10) 0.0305(10) -0.0051(8) -0.0004(8) -0.0157(8)
C34B 0.0268(12) 0.0310(10) 0.0312(10) -0.0035(8) -0.0017(8) -0.0144(8)
C35B 0.0285(12) 0.0272(10) 0.0322(10) -0.0032(8) -0.0002(8) -0.0157(8)
C36B 0.0261(12) 0.0325(10) 0.0328(10) -0.0044(8) 0.0004(8) -0.0176(8)
C37B 0.0304(13) 0.0343(11) 0.0394(11) -0.0087(9) 0.0005(9) -0.0160(9)
C38B 0.0323(14) 0.0393(12) 0.0449(12) -0.0111(9) 0.0012(10) -0.0202(10)
C39B 0.0267(13) 0.0463(13) 0.0467(13) -0.0074(10) -0.0021(9) -0.0219(10)
C40B 0.0268(13) 0.0382(11) 0.0419(12) -0.0030(9) -0.0023(9) -0.0187(10)
C41B 0.0237(12) 0.0333(11) 0.0351(11) -0.0035(8) -0.0007(8) -0.0179(9)
C42B 0.0258(12) 0.0319(10) 0.0310(10) -0.0021(8) -0.0003(8) -0.0161(8)
C43B 0.0292(13) 0.0344(11) 0.0414(12) -0.0019(9) -0.0039(9) -0.0123(9)
C44B 0.0359(14) 0.0306(11) 0.0368(11) -0.0032(9) -0.0049(9) -0.0078(9)
C45B 0.0303(13) 0.0298(10) 0.0327(10) -0.0043(8) -0.0002(8) -0.0134(9)
C46B 0.0371(14) 0.0297(11) 0.0323(10) -0.0054(9) 0.0006(9) -0.0150(9)
C47B 0.0403(14) 0.0310(11) 0.0361(11) -0.0082(9) 0.0043(9) -0.0138(9)
C48B 0.0431(15) 0.0362(11) 0.0399(12) -0.0074(10) 0.0078(10) -0.0135(9)
C49B 0.0341(14) 0.0444(13) 0.0412(12) -0.0075(10) 0.0008(10) -0.0163(10)
C50B 0.0343(15) 0.0481(14) 0.0447(13) -0.0035(11) -0.0001(10) -0.0073(11)
C51B 0.0331(17) 0.0498(15) 0.0766(19) -0.0073(12) -0.0103(13) -0.0021(14)
C52B 0.035(2) 0.087(3) 0.117(3) -0.0186(17) 0.0048(19) 0.011(2)
C53B 0.060(3) 0.078(2) 0.098(3) -0.0217(18) -0.0283(19) -0.027(2)
C54B 0.0323(13) 0.0382(11) 0.0433(12) -0.0060(9) 0.0084(9) -0.0221(10)
C55B 0.0461(15) 0.0295(10) 0.0425(12) -0.0077(9) 0.0075(10) -0.0177(9)
C56B 0.0493(17) 0.0314(11) 0.0426(12) -0.0062(10) 0.0025(11) -0.0100(9)
C57B 0.045(2) 0.0477(15) 0.094(3) -0.0179(13) -0.0230(16) -0.0204(16)
C58B 0.062(3) 0.079(2) 0.132(4) -0.045(2) -0.014(2) -0.018(2)
O2A 0.088(2) 0.0755(16) 0.0719(16) 0.0088(13) 0.0014(13) -0.0493(13)
C28A 0.063(2) 0.0605(19) 0.082(2) 0.0079(15) -0.0056(17) -0.0479(18)
C29A 0.090(3) 0.081(3) 0.124(4) 0.036(2) -0.020(3) -0.063(3)
O2B 0.085(2) 0.087(2) 0.126(3) 0.0257(16) -0.067(2) -0.0514(19)
C28B 0.063(3) 0.086(3) 0.133(3) 0.017(2) -0.043(2) -0.065(3)
C29B 0.093(4) 0.137(4) 0.184(5) 0.051(3) -0.041(4) -0.093(4)
O2Y 0.091(10) 0.087(11) 0.099(11) -0.007(8) -0.004(8) -0.053(8)
C28Y 0.080(7) 0.093(7) 0.114(7) 0.000(6) -0.016(6) -0.055(6)
C29Y 0.094(9) 0.103(11) 0.117(10) 0.000(8) 0.001(8) -0.053(8)
O2X 0.035(19) 0.08(2) 0.034(14) 0.016(16) 0.004(12) -0.021(15)
C28X 0.06(4) 0.17(7) 0.05(3) -0.07(4) 0.04(3) -0.05(4)
C29X 0.093(4) 0.137(4) 0.184(5) 0.051(3) -0.041(4) -0.093(4)

loop_
_atom_type_symbol
_atom_type_description
_atom_type_scat_dispersion_real
_atom_type_scat_dispersion_imag
_atom_type_scat_source
C C 0.0181 0.0091 'International Tables Vol C Tables 4.2.6.8 and 6.1.1.4'
H H 0.0000 0.0000 'International Tables Vol C Tables 4.2.6.8 and 6.1.1.4'
N N 0.0311 0.0180 'International Tables Vol C Tables 4.2.6.8 and 6.1.1.4'
O O 0.0492 0.0322 'International Tables Vol C Tables 4.2.6.8 and 6.1.1.4'

loop_
_geom_angle_atom_site_label_1
_geom_angle_atom_site_label_2
_geom_angle_atom_site_label_3
_geom_angle_site_symmetry_1
_geom_angle_site_symmetry_3
_geom_angle
_geom_angle_publ_flag
C28A O1A C9A . . 117.5(2) ?
C28A O1A C28X . . 71(2) ?
C9A O1A C28X . . 125(3) ?
C57A O3A C38A . . 117.5(2) ?
C6A N1A N2A . . 116.92(19) ?
C35A N2A N1A . . 116.82(19) ?
C2A C1A C17A . . 107.1(2) ?
C2A C1A H1AA . . 110.3 ?
C17A C1A H1AA . . 110.3 ?
C2A C1A H1AB . . 110.3 ?
C17A C1A H1AB . . 110.3 ?
H1AA C1A H1AB . . 108.5 ?
C3A C2A C1A . . 104.2(2) ?
C3A C2A H2AA . . 110.9 ?
C1A C2A H2AA . . 110.9 ?
C3A C2A H2AB . . 110.9 ?
C1A C2A H2AB . . 110.9 ?
H2AA C2A H2AB . . 108.9 ?
C4A C3A C2A . . 118.3(2) ?
C4A C3A C16A . . 113.07(19) ?
C2A C3A C16A . . 104.57(19) ?
C4A C3A H3AA . . 106.8 ?
C2A C3A H3AA . . 106.8 ?
C16A C3A H3AA . . 106.8 ?
C3A C4A C5A . . 112.24(18) ?
C3A C4A C13A . . 109.61(18) ?
C5A C4A C13A . . 110.62(18) ?
C3A C4A H4AA . . 108.1 ?
C5A C4A H4AA . . 108.1 ?
C13A C4A H4AA . . 108.1 ?
C6A C5A C4A . . 110.21(18) ?
C6A C5A H5AA . . 109.6 ?
C4A C5A H5AA . . 109.6 ?
C6A C5A H5AB . . 109.6 ?
C4A C5A H5AB . . 109.6 ?
H5AA C5A H5AB . . 108.1 ?
N1A C6A C5A . . 126.8(2) ?
N1A C6A C7A . . 119.6(2) ?
C5A C6A C7A . . 113.4(2) ?
C6A C7A C8A . . 113.8(2) ?
C6A C7A C12A . . 110.31(18) ?
C8A C7A C12A . . 113.3(2) ?
C6A C7A H7AA . . 106.3 ?
C8A C7A H7AA . . 106.3 ?
C12A C7A H7AA . . 106.3 ?
C9A C8A C7A . . 110.5(2) ?
C9A C8A H8AA . . 109.5 ?
C7A C8A H8AA . . 109.5 ?
C9A C8A H8AB . . 109.5 ?
C7A C8A H8AB . . 109.5 ?
H8AA C8A H8AB . . 108.1 ?
O1A C9A C10A . . 110.2(2) ?
O1A C9A C8A . . 106.1(2) ?
C10A C9A C8A . . 112.6(2) ?
O1A C9A H9AA . . 109.3 ?
C10A C9A H9AA . . 109.3 ?
C8A C9A H9AA . . 109.3 ?
C9A C10A C11A . . 110.7(2) ?
C9A C10A H10A . . 109.5 ?
C11A C10A H10A . . 109.5 ?
C9A C10A H10B . . 109.5 ?
C11A C10A H10B . . 109.5 ?
H10A C10A H10B . . 108.1 ?
C10A C11A C12A . . 113.5(2) ?
C10A C11A H11A . . 108.9 ?
C12A C11A H11A . . 108.9 ?
C10A C11A H11B . . 108.9 ?
C12A C11A H11B . . 108.9 ?
H11A C11A H11B . . 107.7 ?
C25A C12A C11A . . 109.43(19) ?
C25A C12A C13A . . 111.16(19) ?
C11A C12A C13A . . 110.32(19) ?
C25A C12A C7A . . 110.5(2) ?
C11A C12A C7A . . 107.4(2) ?
C13A C12A C7A . . 107.95(18) ?
C14A C13A C4A . . 112.44(19) ?
C14A C13A C12A . . 113.76(19) ?
C4A C13A C12A . . 111.64(18) ?
C14A C13A H13A . . 106.1 ?
C4A C13A H13A . . 106.1 ?
C12A C13A H13A . . 106.1 ?
C13A C14A C15A . . 113.9(2) ?
C13A C14A H14A . . 108.8 ?
C15A C14A H14A . . 108.8 ?
C13A C14A H14B . . 108.8 ?
C15A C14A H14B . . 108.8 ?
H14A C14A H14B . . 107.7 ?
C16A C15A C14A . . 111.8(2) ?
C16A C15A H15A . . 109.3 ?
C14A C15A H15A . . 109.3 ?
C16A C15A H15B . . 109.3 ?
C14A C15A H15B . . 109.3 ?
H15A C15A H15B . . 107.9 ?
C3A C16A C15A . . 107.36(19) ?
C3A C16A C26A . . 111.84(19) ?
C15A C16A C26A . . 109.2(2) ?
C3A C16A C17A . . 100.78(18) ?
C15A C16A C17A . . 116.82(19) ?
C26A C16A C17A . . 110.6(2) ?
C16A C17A C18A . . 119.0(2) ?
C16A C17A C1A . . 101.6(2) ?
C18A C17A C1A . . 115.0(2) ?
C16A C17A H17A . . 106.9 ?
C18A C17A H17A . . 106.9 ?
C1A C17A H17A . . 106.9 ?
C19A C18A C27A . . 109.8(2) ?
C19A C18A C17A . . 115.3(2) ?
C27A C18A C17A . . 109.2(2) ?
C19A C18A H18A . . 107.4 ?
C27A C18A H18A . . 107.4 ?
C17A C18A H18A . . 107.4 ?
C18A C19A C20A . . 116.2(3) ?
C18A C19A H19A . . 108.2 ?
C20A C19A H19A . . 108.2 ?
C18A C19A H19B . . 108.2 ?
C20A C19A H19B . . 108.2 ?
H19A C19A H19B . . 107.4 ?
C21A C20A C19A . . 115.2(3) ?
C21A C20A H20A . . 108.5 ?
C19A C20A H20A . . 108.5 ?
C21A C20A H20B . . 108.5 ?
C19A C20A H20B . . 108.5 ?
H20A C20A H20B . . 107.5 ?
C20A C21A C22A . . 117.1(3) ?
C20A C21A H21A . . 108.0 ?
C22A C21A H21A . . 108.0 ?
C20A C21A H21B . . 108.0 ?
C22A C21A H21B . . 108.0 ?
H21A C21A H21B . . 107.3 ?
C24A C22A C23A . . 112.4(3) ?
C24A C22A C21A . . 113.7(3) ?
C23A C22A C21A . . 111.3(4) ?
C24A C22A H22A . . 106.3 ?
C23A C22A H22A . . 106.3 ?
C21A C22A H22A . . 106.3 ?
C22A C23A H23A . . 109.5 ?
C22A C23A H23B . . 109.5 ?
H23A C23A H23B . . 109.5 ?
C22A C23A H23C . . 109.5 ?
H23A C23A H23C . . 109.5 ?
H23B C23A H23C . . 109.5 ?
C22A C24A H24A . . 109.5 ?
C22A C24A H24B . . 109.5 ?
H24A C24A H24B . . 109.5 ?
C22A C24A H24C . . 109.5 ?
H24A C24A H24C . . 109.5 ?
H24B C24A H24C . . 109.5 ?
C12A C25A H25A . . 109.5 ?
C12A C25A H25B . . 109.5 ?
H25A C25A H25B . . 109.5 ?
C12A C25A H25C . . 109.5 ?
H25A C25A H25C . . 109.5 ?
H25B C25A H25C . . 109.5 ?
C16A C26A H26A . . 109.5 ?
C16A C26A H26B . . 109.5 ?
H26A C26A H26B . . 109.5 ?
C16A C26A H26C . . 109.5 ?
H26A C26A H26C . . 109.5 ?
H26B C26A H26C . . 109.5 ?
C18A C27A H27A . . 109.5 ?
C18A C27A H27B . . 109.5 ?
H27A C27A H27B . . 109.5 ?
C18A C27A H27C . . 109.5 ?
H27A C27A H27C . . 109.5 ?
H27B C27A H27C . . 109.5 ?
C31A C30A C46A . . 107.37(18) ?
C31A C30A H30A . . 110.2 ?
C46A C30A H30A . . 110.2 ?
C31A C30A H30B . . 110.2 ?
C46A C30A H30B . . 110.2 ?
H30A C30A H30B . . 108.5 ?
C32A C31A C30A . . 104.55(18) ?
C32A C31A H31A . . 110.8 ?
C30A C31A H31A . . 110.8 ?
C32A C31A H31B . . 110.8 ?
C30A C31A H31B . . 110.8 ?
H31A C31A H31B . . 108.9 ?
C33A C32A C31A . . 119.19(18) ?
C33A C32A C45A . . 114.56(18) ?
C31A C32A C45A . . 103.86(19) ?
C33A C32A H32A . . 106.1 ?
C31A C32A H32A . . 106.1 ?
C45A C32A H32A . . 106.1 ?
C32A C33A C42A . . 109.08(17) ?
C32A C33A C34A . . 111.59(18) ?
C42A C33A C34A . . 110.38(18) ?
C32A C33A H33A . . 108.6 ?
C42A C33A H33A . . 108.6 ?
C34A C33A H33A . . 108.6 ?
C35A C34A C33A . . 110.90(18) ?
C35A C34A H34A . . 109.5 ?
C33A C34A H34A . . 109.5 ?
C35A C34A H34B . . 109.5 ?
C33A C34A H34B . . 109.5 ?
H34A C34A H34B . . 108.0 ?
N2A C35A C34A . . 126.8(2) ?
N2A C35A C36A . . 119.7(2) ?
C34A C35A C36A . . 113.46(18) ?
C35A C36A C37A . . 114.68(18) ?
C35A C36A C41A . . 109.19(18) ?
C37A C36A C41A . . 113.06(19) ?
C35A C36A H36A . . 106.4 ?
C37A C36A H36A . . 106.4 ?
C41A C36A H36A . . 106.4 ?
C38A C37A C36A . . 110.35(18) ?
C38A C37A H37A . . 109.6 ?
C36A C37A H37A . . 109.6 ?
C38A C37A H37B . . 109.6 ?
C36A C37A H37B . . 109.6 ?
H37A C37A H37B . . 108.1 ?
O3A C38A C39A . . 106.15(19) ?
O3A C38A C37A . . 111.14(18) ?
C39A C38A C37A . . 110.9(2) ?
O3A C38A H38A . . 109.5 ?
C39A C38A H38A . . 109.5 ?
C37A C38A H38A . . 109.5 ?
C38A C39A C40A . . 110.9(2) ?
C38A C39A H39A . . 109.5 ?
C40A C39A H39A . . 109.5 ?
C38A C39A H39B . . 109.5 ?
C40A C39A H39B . . 109.5 ?
H39A C39A H39B . . 108.1 ?
C39A C40A C41A . . 113.91(19) ?
C39A C40A H40A . . 108.8 ?
C41A C40A H40A . . 108.8 ?
C39A C40A H40B . . 108.8 ?
C41A C40A H40B . . 108.8 ?
H40A C40A H40B . . 107.7 ?
C54A C41A C42A . . 111.33(19) ?
C54A C41A C40A . . 110.47(19) ?
C42A C41A C40A . . 109.55(18) ?
C54A C41A C36A . . 110.86(18) ?
C42A C41A C36A . . 106.64(18) ?
C40A C41A C36A . . 107.87(19) ?
C33A C42A C43A . . 111.88(19) ?
C33A C42A C41A . . 112.73(17) ?
C43A C42A C41A . . 113.24(18) ?
C33A C42A H42A . . 106.1 ?
C43A C42A H42A . . 106.1 ?
C41A C42A H42A . . 106.1 ?
C44A C43A C42A . . 112.90(19) ?
C44A C43A H43A . . 109.0 ?
C42A C43A H43A . . 109.0 ?
C44A C43A H43B . . 109.0 ?
C42A C43A H43B . . 109.0 ?
H43A C43A H43B . . 107.8 ?
C45A C44A C43A . . 111.37(19) ?
C45A C44A H44A . . 109.4 ?
C43A C44A H44A . . 109.4 ?
C45A C44A H44B . . 109.4 ?
C43A C44A H44B . . 109.4 ?
H44A C44A H44B . . 108.0 ?
C44A C45A C55A . . 110.2(2) ?
C44A C45A C32A . . 106.81(18) ?
C55A C45A C32A . . 112.24(19) ?
C44A C45A C46A . . 116.42(19) ?
C55A C45A C46A . . 110.54(19) ?
C32A C45A C46A . . 100.26(17) ?
C47A C46A C30A . . 115.31(19) ?
C47A C46A C45A . . 118.04(19) ?
C30A C46A C45A . . 101.88(17) ?
C47A C46A H46A . . 107.0 ?
C30A C46A H46A . . 107.0 ?
C45A C46A H46A . . 107.0 ?
C56A C47A C48A . . 109.9(2) ?
C56A C47A C46A . . 110.9(2) ?
C48A C47A C46A . . 113.0(2) ?
C56A C47A H47A . . 107.6 ?
C48A C47A H47A . . 107.6 ?
C46A C47A H47A . . 107.6 ?
C49A C48A C47A . . 114.0(2) ?
C49A C48A H48A . . 108.8 ?
C47A C48A H48A . . 108.8 ?
C49A C48A H48B . . 108.8 ?
C47A C48A H48B . . 108.8 ?
H48A C48A H48B . . 107.6 ?
C48A C49A C50A . . 113.6(2) ?
C48A C49A H49A . . 108.8 ?
C50A C49A H49A . . 108.8 ?
C48A C49A H49B . . 108.8 ?
C50A C49A H49B . . 108.8 ?
H49A C49A H49B . . 107.7 ?
C49A C50A C51A . . 115.4(2) ?
C49A C50A H50A . . 108.4 ?
C51A C50A H50A . . 108.4 ?
C49A C50A H50B . . 108.4 ?
C51A C50A H50B . . 108.4 ?
H50A C50A H50B . . 107.5 ?
C52A C51A C53A . . 110.2(3) ?
C52A C51A C50A . . 110.5(3) ?
C53A C51A C50A . . 112.3(2) ?
C52A C51A H51A . . 107.9 ?
C53A C51A H51A . . 107.9 ?
C50A C51A H51A . . 107.9 ?
C51A C52A H52A . . 109.5 ?
C51A C52A H52B . . 109.5 ?
H52A C52A H52B . . 109.5 ?
C51A C52A H52C . . 109.5 ?
H52A C52A H52C . . 109.5 ?
H52B C52A H52C . . 109.5 ?
C51A C53A H53A . . 109.5 ?
C51A C53A H53B . . 109.5 ?
H53A C53A H53B . . 109.5 ?
C51A C53A H53C . . 109.5 ?
H53A C53A H53C . . 109.5 ?
H53B C53A H53C . . 109.5 ?
C41A C54A H54A . . 109.5 ?
C41A C54A H54B . . 109.5 ?
H54A C54A H54B . . 109.5 ?
C41A C54A H54C . . 109.5 ?
H54A C54A H54C . . 109.5 ?
H54B C54A H54C . . 109.5 ?
C45A C55A H55A . . 109.5 ?
C45A C55A H55B . . 109.5 ?
H55A C55A H55B . . 109.5 ?
C45A C55A H55C . . 109.5 ?
H55A C55A H55C . . 109.5 ?
H55B C55A H55C . . 109.5 ?
C47A C56A H56A . . 109.5 ?
C47A C56A H56B . . 109.5 ?
H56A C56A H56B . . 109.5 ?
C47A C56A H56C . . 109.5 ?
H56A C56A H56C . . 109.5 ?
H56B C56A H56C . . 109.5 ?
O4A C57A O3A . . 123.8(3) ?
O4A C57A C58A . . 124.7(3) ?
O3A C57A C58A . . 111.4(3) ?
C57A C58A H58A . . 109.5 ?
C57A C58A H58B . . 109.5 ?
H58A C58A H58B . . 109.5 ?
C57A C58A H58C . . 109.5 ?
H58A C58A H58C . . 109.5 ?
H58B C58A H58C . . 109.5 ?
C28Y O1B C28B . . 73(4) ?
C28Y O1B C9B . . 146(4) ?
C28B O1B C9B . . 115.5(3) ?
C57B O3B C38B . . 116.3(2) ?
C6B N1B N2B . . 116.87(19) ?
C35B N2B N1B . . 116.93(18) ?
C2B C1B C17B . . 107.2(2) ?
C2B C1B H1BA . . 110.3 ?
C17B C1B H1BA . . 110.3 ?
C2B C1B H1BB . . 110.3 ?
C17B C1B H1BB . . 110.3 ?
H1BA C1B H1BB . . 108.5 ?
C3B C2B C1B . . 103.6(2) ?
C3B C2B H2BA . . 111.0 ?
C1B C2B H2BA . . 111.0 ?
C3B C2B H2BB . . 111.0 ?
C1B C2B H2BB . . 111.0 ?
H2BA C2B H2BB . . 109.0 ?
C2B C3B C4B . . 119.19(19) ?
C2B C3B C16B . . 104.5(2) ?
C4B C3B C16B . . 114.08(19) ?
C2B C3B H3BA . . 106.0 ?
C4B C3B H3BA . . 106.0 ?
C16B C3B H3BA . . 106.0 ?
C3B C4B C5B . . 111.71(19) ?
C3B C4B C13B . . 108.93(18) ?
C5B C4B C13B . . 111.34(19) ?
C3B C4B H4BA . . 108.3 ?
C5B C4B H4BA . . 108.3 ?
C13B C4B H4BA . . 108.3 ?
C6B C5B C4B . . 109.80(18) ?
C6B C5B H5BA . . 109.7 ?
C4B C5B H5BA . . 109.7 ?
C6B C5B H5BB . . 109.7 ?
C4B C5B H5BB . . 109.7 ?
H5BA C5B H5BB . . 108.2 ?
N1B C6B C7B . . 119.5(2) ?
N1B C6B C5B . . 126.4(2) ?
C7B C6B C5B . . 113.95(18) ?
C6B C7B C8B . . 114.01(19) ?
C6B C7B C12B . . 110.35(18) ?
C8B C7B C12B . . 113.2(2) ?
C6B C7B H7BA . . 106.2 ?
C8B C7B H7BA . . 106.2 ?
C12B C7B H7BA . . 106.2 ?
C9B C8B C7B . . 109.8(2) ?
C9B C8B H8BA . . 109.7 ?
C7B C8B H8BA . . 109.7 ?
C9B C8B H8BB . . 109.7 ?
C7B C8B H8BB . . 109.7 ?
H8BA C8B H8BB . . 108.2 ?
O1B C9B C10B . . 109.3(2) ?
O1B C9B C8B . . 107.0(2) ?
C10B C9B C8B . . 112.8(2) ?
O1B C9B H9BA . . 109.2 ?
C10B C9B H9BA . . 109.2 ?
C8B C9B H9BA . . 109.2 ?
C9B C10B C11B . . 110.7(2) ?
C9B C10B H10C . . 109.5 ?
C11B C10B H10C . . 109.5 ?
C9B C10B H10D . . 109.5 ?
C11B C10B H10D . . 109.5 ?
H10C C10B H10D . . 108.1 ?
C10B C11B C12B . . 113.3(2) ?
C10B C11B H11C . . 108.9 ?
C12B C11B H11C . . 108.9 ?
C10B C11B H11D . . 108.9 ?
C12B C11B H11D . . 108.9 ?
H11C C11B H11D . . 107.7 ?
C25B C12B C11B . . 109.67(19) ?
C25B C12B C13B . . 110.78(19) ?
C11B C12B C13B . . 110.32(18) ?
C25B C12B C7B . . 110.93(18) ?
C11B C12B C7B . . 107.08(18) ?
C13B C12B C7B . . 107.99(18) ?
C14B C13B C4B . . 110.38(19) ?
C14B C13B C12B . . 113.75(19) ?
C4B C13B C12B . . 113.08(17) ?
C14B C13B H13B . . 106.3 ?
C4B C13B H13B . . 106.3 ?
C12B C13B H13B . . 106.3 ?
C13B C14B C15B . . 113.7(2) ?
C13B C14B H14C . . 108.8 ?
C15B C14B H14C . . 108.8 ?
C13B C14B H14D . . 108.8 ?
C15B C14B H14D . . 108.8 ?
H14C C14B H14D . . 107.7 ?
C16B C15B C14B . . 111.5(2) ?
C16B C15B H15C . . 109.3 ?
C14B C15B H15C . . 109.3 ?
C16B C15B H15D . . 109.3 ?
C14B C15B H15D . . 109.3 ?
H15C C15B H15D . . 108.0 ?
C15B C16B C3B . . 107.10(19) ?
C15B C16B C26B . . 110.8(2) ?
C3B C16B C26B . . 111.9(2) ?
C15B C16B C17B . . 116.53(19) ?
C3B C16B C17B . . 99.69(19) ?
C26B C16B C17B . . 110.4(2) ?
C18B C17B C1B . . 111.2(2) ?
C18B C17B C16B . . 119.9(2) ?
C1B C17B C16B . . 103.62(19) ?
C18B C17B H17B . . 107.2 ?
C1B C17B H17B . . 107.2 ?
C16B C17B H17B . . 107.2 ?
C27B C18B C17B . . 113.5(3) ?
C27B C18B C19B . . 110.1(3) ?
C17B C18B C19B . . 110.1(3) ?
C27B C18B H18B . . 107.6 ?
C17B C18B H18B . . 107.6 ?
C19B C18B H18B . . 107.6 ?
C20B C19B C18B . . 116.9(3) ?
C20B C19B H19C . . 108.1 ?
C18B C19B H19C . . 108.1 ?
C20B C19B H19D . . 108.1 ?
C18B C19B H19D . . 108.1 ?
H19C C19B H19D . . 107.3 ?
C21Y C20B C19B . . 131.8(11) ?
C19B C20B C21B . . 112.0(4) ?
C21Y C20B H20C . . 113.0 ?
C19B C20B H20C . . 109.2 ?
C21B C20B H20C . . 109.2 ?
C21Y C20B H20D . . 78.8 ?
C19B C20B H20D . . 109.2 ?
C21B C20B H20D . . 109.2 ?
H20C C20B H20D . . 107.9 ?
C21Y C20B H20E . . 104.2 ?
C19B C20B H20E . . 105.4 ?
C21B C20B H20E . . 90.5 ?
H20D C20B H20E . . 129.0 ?
C21Y C20B H20F . . 103.3 ?
C19B C20B H20F . . 104.2 ?
C21B C20B H20F . . 134.6 ?
H20C C20B H20F . . 82.4 ?
H20E C20B H20F . . 105.6 ?
C22B C21B C20B . . 114.3(4) ?
C22B C21B H21C . . 108.7 ?
C20B C21B H21C . . 108.7 ?
C22B C21B H21D . . 108.7 ?
C20B C21B H21D . . 108.7 ?
H21C C21B H21D . . 107.6 ?
C24B C22B C21B . . 112.8(5) ?
C24B C22B C23B . . 111.0(6) ?
C21B C22B C23B . . 110.5(5) ?
C24B C22B H22B . . 107.5 ?
C21B C22B H22B . . 107.5 ?
C23B C22B H22B . . 107.5 ?
C20B C21Y C22Y . . 99.4(17) ?
C20B C21Y H21E . . 111.9 ?
C22Y C21Y H21E . . 111.9 ?
C20B C21Y H21F . . 111.9 ?
C22Y C21Y H21F . . 111.9 ?
H21E C21Y H21F . . 109.6 ?
C24Y C22Y C21Y . . 118(2) ?
C24Y C22Y C23Y . . 105(2) ?
C21Y C22Y C23Y . . 107(2) ?
C24Y C22Y H22C . . 109.0 ?
C21Y C22Y H22C . . 109.0 ?
C23Y C22Y H22C . . 109.0 ?
C22Y C23Y H23G . . 109.5 ?
C22Y C23Y H23H . . 109.5 ?
H23G C23Y H23H . . 109.5 ?
C22Y C23Y H23I . . 109.5 ?
H23G C23Y H23I . . 109.5 ?
H23H C23Y H23I . . 109.5 ?
C22Y C24Y H24G . . 109.5 ?
C22Y C24Y H24H . . 109.5 ?
H24G C24Y H24H . . 109.5 ?
C22Y C24Y H24I . . 109.5 ?
H24G C24Y H24I . . 109.5 ?
H24H C24Y H24I . . 109.5 ?
C12B C25B H25D . . 109.5 ?
C12B C25B H25E . . 109.5 ?
H25D C25B H25E . . 109.5 ?
C12B C25B H25F . . 109.5 ?
H25D C25B H25F . . 109.5 ?
H25E C25B H25F . . 109.5 ?
C16B C26B H26D . . 109.5 ?
C16B C26B H26E . . 109.5 ?
H26D C26B H26E . . 109.5 ?
C16B C26B H26F . . 109.5 ?
H26D C26B H26F . . 109.5 ?
H26E C26B H26F . . 109.5 ?
C18B C27B H27D . . 109.5 ?
C18B C27B H27E . . 109.5 ?
H27D C27B H27E . . 109.5 ?
C18B C27B H27F . . 109.5 ?
H27D C27B H27F . . 109.5 ?
H27E C27B H27F . . 109.5 ?
C31B C30B C46B . . 106.63(19) ?
C31B C30B H30C . . 110.4 ?
C46B C30B H30C . . 110.4 ?
C31B C30B H30D . . 110.4 ?
C46B C30B H30D . . 110.4 ?
H30C C30B H30D . . 108.6 ?
C32B C31B C30B . . 103.47(18) ?
C32B C31B H31C . . 111.1 ?
C30B C31B H31C . . 111.1 ?
C32B C31B H31D . . 111.1 ?
C30B C31B H31D . . 111.1 ?
H31C C31B H31D . . 109.0 ?
C31B C32B C33B . . 119.27(18) ?
C31B C32B C45B . . 103.55(17) ?
C33B C32B C45B . . 115.26(18) ?
C31B C32B H32B . . 105.9 ?
C33B C32B H32B . . 105.9 ?
C45B C32B H32B . . 105.9 ?
C32B C33B C42B . . 109.26(16) ?
C32B C33B C34B . . 110.31(18) ?
C42B C33B C34B . . 111.13(16) ?
C32B C33B H33B . . 108.7 ?
C42B C33B H33B . . 108.7 ?
C34B C33B H33B . . 108.7 ?
C35B C34B C33B . . 111.63(17) ?
C35B C34B H34C . . 109.3 ?
C33B C34B H34C . . 109.3 ?
C35B C34B H34D . . 109.3 ?
C33B C34B H34D . . 109.3 ?
H34C C34B H34D . . 108.0 ?
N2B C35B C36B . . 119.12(19) ?
N2B C35B C34B . . 126.4(2) ?
C36B C35B C34B . . 114.45(17) ?
C35B C36B C37B . . 113.89(17) ?
C35B C36B C41B . . 110.79(17) ?
C37B C36B C41B . . 113.40(18) ?
C35B C36B H36B . . 106.0 ?
C37B C36B H36B . . 106.0 ?
C41B C36B H36B . . 106.0 ?
C38B C37B C36B . . 109.11(18) ?
C38B C37B H37C . . 109.9 ?
C36B C37B H37C . . 109.9 ?
C38B C37B H37D . . 109.9 ?
C36B C37B H37D . . 109.9 ?
H37C C37B H37D . . 108.3 ?
O3B C38B C37B . . 107.27(18) ?
O3B C38B C39B . . 109.2(2) ?
C37B C38B C39B . . 111.78(19) ?
O3B C38B H38B . . 109.5 ?
C37B C38B H38B . . 109.5 ?
C39B C38B H38B . . 109.5 ?
C38B C39B C40B . . 110.9(2) ?
C38B C39B H39C . . 109.5 ?
C40B C39B H39C . . 109.5 ?
C38B C39B H39D . . 109.5 ?
C40B C39B H39D . . 109.5 ?
H39C C39B H39D . . 108.0 ?
C39B C40B C41B . . 113.63(18) ?
C39B C40B H40C . . 108.8 ?
C41B C40B H40C . . 108.8 ?
C39B C40B H40D . . 108.8 ?
C41B C40B H40D . . 108.8 ?
H40C C40B H40D . . 107.7 ?
C54B C41B C40B . . 110.33(18) ?
C54B C41B C42B . . 111.10(17) ?
C40B C41B C42B . . 109.93(17) ?
C54B C41B C36B . . 110.69(17) ?
C40B C41B C36B . . 107.33(17) ?
C42B C41B C36B . . 107.35(17) ?
C43B C42B C33B . . 110.75(17) ?
C43B C42B C41B . . 114.82(18) ?
C33B C42B C41B . . 112.32(16) ?
C43B C42B H42B . . 106.1 ?
C33B C42B H42B . . 106.1 ?
C41B C42B H42B . . 106.1 ?
C44B C43B C42B . . 113.32(19) ?
C44B C43B H43C . . 108.9 ?
C42B C43B H43C . . 108.9 ?
C44B C43B H43D . . 108.9 ?
C42B C43B H43D . . 108.9 ?
H43C C43B H43D . . 107.7 ?
C43B C44B C45B . . 112.10(18) ?
C43B C44B H44C . . 109.2 ?
C45B C44B H44C . . 109.2 ?
C43B C44B H44D . . 109.2 ?
C45B C44B H44D . . 109.2 ?
H44C C44B H44D . . 107.9 ?
C44B C45B C55B . . 110.22(19) ?
C44B C45B C32B . . 106.96(17) ?
C55B C45B C32B . . 112.07(17) ?
C44B C45B C46B . . 116.76(17) ?
C55B C45B C46B . . 110.63(18) ?
C32B C45B C46B . . 99.75(17) ?
C47B C46B C45B . . 120.42(19) ?
C47B C46B C30B . . 110.61(19) ?
C45B C46B C30B . . 103.67(17) ?
C47B C46B H46B . . 107.1 ?
C45B C46B H46B . . 107.1 ?
C30B C46B H46B . . 107.1 ?
C56B C47B C46B . . 113.6(2) ?
C56B C47B C48B . . 110.47(19) ?
C46B C47B C48B . . 110.15(19) ?
C56B C47B H47B . . 107.5 ?
C46B C47B H47B . . 107.5 ?
C48B C47B H47B . . 107.5 ?
C49B C48B C47B . . 114.1(2) ?
C49B C48B H48C . . 108.7 ?
C47B C48B H48C . . 108.7 ?
C49B C48B H48D . . 108.7 ?
C47B C48B H48D . . 108.7 ?
H48C C48B H48D . . 107.6 ?
C50B C49B C48B . . 113.9(2) ?
C50B C49B H49C . . 108.8 ?
C48B C49B H49C . . 108.8 ?
C50B C49B H49D . . 108.8 ?
C48B C49B H49D . . 108.8 ?
H49C C49B H49D . . 107.7 ?
C49B C50B C51B . . 113.2(3) ?
C49B C50B H50C . . 108.9 ?
C51B C50B H50C . . 108.9 ?
C49B C50B H50D . . 108.9 ?
C51B C50B H50D . . 108.9 ?
H50C C50B H50D . . 107.7 ?
C53B C51B C52B . . 111.1(3) ?
C53B C51B C50B . . 111.8(3) ?
C52B C51B C50B . . 110.7(3) ?
C53B C51B H51B . . 107.7 ?
C52B C51B H51B . . 107.7 ?
C50B C51B H51B . . 107.7 ?
C51B C52B H52D . . 109.5 ?
C51B C52B H52E . . 109.5 ?
H52D C52B H52E . . 109.5 ?
C51B C52B H52F . . 109.5 ?
H52D C52B H52F . . 109.5 ?
H52E C52B H52F . . 109.5 ?
C51B C53B H53D . . 109.5 ?
C51B C53B H53E . . 109.5 ?
H53D C53B H53E . . 109.5 ?
C51B C53B H53F . . 109.5 ?
H53D C53B H53F . . 109.5 ?
H53E C53B H53F . . 109.5 ?
C41B C54B H54D . . 109.5 ?
C41B C54B H54E . . 109.5 ?
H54D C54B H54E . . 109.5 ?
C41B C54B H54F . . 109.5 ?
H54D C54B H54F . . 109.5 ?
H54E C54B H54F . . 109.5 ?
C45B C55B H55D . . 109.5 ?
C45B C55B H55E . . 109.5 ?
H55D C55B H55E . . 109.5 ?
C45B C55B H55F . . 109.5 ?
H55D C55B H55F . . 109.5 ?
H55E C55B H55F . . 109.5 ?
C47B C56B H56D . . 109.5 ?
C47B C56B H56E . . 109.5 ?
H56D C56B H56E . . 109.5 ?
C47B C56B H56F . . 109.5 ?
H56D C56B H56F . . 109.5 ?
H56E C56B H56F . . 109.5 ?
O4B C57B O3B . . 123.7(3) ?
O4B C57B C58B . . 127.0(3) ?
O3B C57B C58B . . 109.2(3) ?
C57B C58B H58D . . 109.5 ?
C57B C58B H58E . . 109.5 ?
H58D C58B H58E . . 109.5 ?
C57B C58B H58F . . 109.5 ?
H58D C58B H58F . . 109.5 ?
H58E C58B H58F . . 109.5 ?
O2A C28A O1A . . 124.6(3) ?
O2A C28A C29A . . 125.1(3) ?
O1A C28A C29A . . 110.3(3) ?
O2B C28B O1B . . 125.1(4) ?
O2B C28B C29B . . 126.8(5) ?
O1B C28B C29B . . 108.0(5) ?
O1B C28Y O2Y . . 102(7) ?
O1B C28Y C29Y . . 129(8) ?
O2Y C28Y C29Y . . 121(7) ?
C28Y C29Y H29G . . 109.5 ?
C28Y C29Y H29H . . 109.5 ?
H29G C29Y H29H . . 109.5 ?
C28Y C29Y H29I . . 109.5 ?
H29G C29Y H29I . . 109.5 ?
H29H C29Y H29I . . 109.5 ?
O2X C28X C29X . . 149(7) ?
O2X C28X O1A . . 110(6) ?
C29X C28X O1A . . 96(6) ?
C28X C29X H29J . . 109.5 ?
C28X C29X H29K . . 109.5 ?
H29J C29X H29K . . 109.5 ?
C28X C29X H29L . . 109.5 ?
H29J C29X H29L . . 109.5 ?
H29K C29X H29L . . 109.5 ?

loop_
_geom_bond_atom_site_label_1
_geom_bond_atom_site_label_2
_geom_bond_site_symmetry_2
_geom_bond_distance
_geom_bond_publ_flag
O1A C28A . 1.340(4) ?
O1A C9A . 1.456(3) ?
O1A C28X . 1.64(6) ?
O3A C57A . 1.334(4) ?
O3A C38A . 1.442(3) ?
O4A C57A . 1.202(4) ?
N1A C6A . 1.275(3) ?
N1A N2A . 1.414(3) ?
N2A C35A . 1.274(3) ?
C1A C2A . 1.539(4) ?
C1A C17A . 1.552(4) ?
C1A H1AA . 0.9700 ?
C1A H1AB . 0.9700 ?
C2A C3A . 1.528(3) ?
C2A H2AA . 0.9700 ?
C2A H2AB . 0.9700 ?
C3A C4A . 1.515(3) ?
C3A C16A . 1.534(3) ?
C3A H3AA . 0.9800 ?
C4A C5A . 1.543(3) ?
C4A C13A . 1.552(3) ?
C4A H4AA . 0.9800 ?
C5A C6A . 1.503(3) ?
C5A H5AA . 0.9700 ?
C5A H5AB . 0.9700 ?
C6A C7A . 1.507(3) ?
C7A C8A . 1.525(3) ?
C7A C12A . 1.559(4) ?
C7A H7AA . 0.9800 ?
C8A C9A . 1.525(4) ?
C8A H8AA . 0.9700 ?
C8A H8AB . 0.9700 ?
C9A C10A . 1.500(5) ?
C9A H9AA . 0.9800 ?
C10A C11A . 1.539(4) ?
C10A H10A . 0.9700 ?
C10A H10B . 0.9700 ?
C11A C12A . 1.547(3) ?
C11A H11A . 0.9700 ?
C11A H11B . 0.9700 ?
C12A C25A . 1.536(3) ?
C12A C13A . 1.557(3) ?
C13A C14A . 1.532(4) ?
C13A H13A . 0.9800 ?
C14A C15A . 1.538(4) ?
C14A H14A . 0.9700 ?
C14A H14B . 0.9700 ?
C15A C16A . 1.536(3) ?
C15A H15A . 0.9700 ?
C15A H15B . 0.9700 ?
C16A C26A . 1.539(3) ?
C16A C17A . 1.543(3) ?
C17A C18A . 1.543(4) ?
C17A H17A . 0.9800 ?
C18A C19A . 1.499(4) ?
C18A C27A . 1.542(4) ?
C18A H18A . 0.9800 ?
C19A C20A . 1.519(5) ?
C19A H19A . 0.9700 ?
C19A H19B . 0.9700 ?
C20A C21A . 1.467(5) ?
C20A H20A . 0.9700 ?
C20A H20B . 0.9700 ?
C21A C22A . 1.536(5) ?
C21A H21A . 0.9700 ?
C21A H21B . 0.9700 ?
C22A C24A . 1.470(6) ?
C22A C23A . 1.505(6) ?
C22A H22A . 0.9800 ?
C23A H23A . 0.9600 ?
C23A H23B . 0.9600 ?
C23A H23C . 0.9600 ?
C24A H24A . 0.9600 ?
C24A H24B . 0.9600 ?
C24A H24C . 0.9600 ?
C25A H25A . 0.9600 ?
C25A H25B . 0.9600 ?
C25A H25C . 0.9600 ?
C26A H26A . 0.9600 ?
C26A H26B . 0.9600 ?
C26A H26C . 0.9600 ?
C27A H27A . 0.9600 ?
C27A H27B . 0.9600 ?
C27A H27C . 0.9600 ?
C30A C31A . 1.532(3) ?
C30A C46A . 1.557(3) ?
C30A H30A . 0.9700 ?
C30A H30B . 0.9700 ?
C31A C32A . 1.525(3) ?
C31A H31A . 0.9700 ?
C31A H31B . 0.9700 ?
C32A C33A . 1.519(3) ?
C32A C45A . 1.546(3) ?
C32A H32A . 0.9800 ?
C33A C42A . 1.533(3) ?
C33A C34A . 1.543(3) ?
C33A H33A . 0.9800 ?
C34A C35A . 1.501(3) ?
C34A H34A . 0.9700 ?
C34A H34B . 0.9700 ?
C35A C36A . 1.516(3) ?
C36A C37A . 1.524(3) ?
C36A C41A . 1.561(3) ?
C36A H36A . 0.9800 ?
C37A C38A . 1.523(3) ?
C37A H37A . 0.9700 ?
C37A H37B . 0.9700 ?
C38A C39A . 1.518(4) ?
C38A H38A . 0.9800 ?
C39A C40A . 1.532(3) ?
C39A H39A . 0.9700 ?
C39A H39B . 0.9700 ?
C40A C41A . 1.542(3) ?
C40A H40A . 0.9700 ?
C40A H40B . 0.9700 ?
C41A C54A . 1.534(4) ?
C41A C42A . 1.541(3) ?
C42A C43A . 1.540(3) ?
C42A H42A . 0.9800 ?
C43A C44A . 1.539(3) ?
C43A H43A . 0.9700 ?
C43A H43B . 0.9700 ?
C44A C45A . 1.530(3) ?
C44A H44A . 0.9700 ?
C44A H44B . 0.9700 ?
C45A C55A . 1.535(3) ?
C45A C46A . 1.558(3) ?
C46A C47A . 1.543(3) ?
C46A H46A . 0.9800 ?
C47A C56A . 1.523(4) ?
C47A C48A . 1.533(3) ?
C47A H47A . 0.9800 ?
C48A C49A . 1.512(4) ?
C48A H48A . 0.9700 ?
C48A H48B . 0.9700 ?
C49A C50A . 1.524(4) ?
C49A H49A . 0.9700 ?
C49A H49B . 0.9700 ?
C50A C51A . 1.528(4) ?
C50A H50A . 0.9700 ?
C50A H50B . 0.9700 ?
C51A C52A . 1.513(4) ?
C51A C53A . 1.514(5) ?
C51A H51A . 0.9800 ?
C52A H52A . 0.9600 ?
C52A H52B . 0.9600 ?
C52A H52C . 0.9600 ?
C53A H53A . 0.9600 ?
C53A H53B . 0.9600 ?
C53A H53C . 0.9600 ?
C54A H54A . 0.9600 ?
C54A H54B . 0.9600 ?
C54A H54C . 0.9600 ?
C55A H55A . 0.9600 ?
C55A H55B . 0.9600 ?
C55A H55C . 0.9600 ?
C56A H56A . 0.9600 ?
C56A H56B . 0.9600 ?
C56A H56C . 0.9600 ?
C57A C58A . 1.498(4) ?
C58A H58A . 0.9600 ?
C58A H58B . 0.9600 ?
C58A H58C . 0.9600 ?
O1B C28Y . 1.23(8) ?
O1B C28B . 1.356(5) ?
O1B C9B . 1.446(4) ?
O3B C57B . 1.347(4) ?
O3B C38B . 1.455(3) ?
O4B C57B . 1.202(5) ?
N1B C6B . 1.279(3) ?
N1B N2B . 1.401(3) ?
N2B C35B . 1.273(3) ?
C1B C2B . 1.534(4) ?
C1B C17B . 1.561(4) ?
C1B H1BA . 0.9700 ?
C1B H1BB . 0.9700 ?
C2B C3B . 1.516(4) ?
C2B H2BA . 0.9700 ?
C2B H2BB . 0.9700 ?
C3B C4B . 1.524(3) ?
C3B C16B . 1.543(3) ?
C3B H3BA . 0.9800 ?
C4B C5B . 1.542(3) ?
C4B C13B . 1.545(3) ?
C4B H4BA . 0.9800 ?
C5B C6B . 1.504(3) ?
C5B H5BA . 0.9700 ?
C5B H5BB . 0.9700 ?
C6B C7B . 1.504(3) ?
C7B C8B . 1.526(3) ?
C7B C12B . 1.561(3) ?
C7B H7BA . 0.9800 ?
C8B C9B . 1.523(4) ?
C8B H8BA . 0.9700 ?
C8B H8BB . 0.9700 ?
C9B C10B . 1.503(4) ?
C9B H9BA . 0.9800 ?
C10B C11B . 1.533(4) ?
C10B H10C . 0.9700 ?
C10B H10D . 0.9700 ?
C11B C12B . 1.537(3) ?
C11B H11C . 0.9700 ?
C11B H11D . 0.9700 ?
C12B C25B . 1.534(3) ?
C12B C13B . 1.559(3) ?
C13B C14B . 1.530(3) ?
C13B H13B . 0.9800 ?
C14B C15B . 1.534(4) ?
C14B H14C . 0.9700 ?
C14B H14D . 0.9700 ?
C15B C16B . 1.531(4) ?
C15B H15C . 0.9700 ?
C15B H15D . 0.9700 ?
C16B C26B . 1.544(3) ?
C16B C17B . 1.561(3) ?
C17B C18B . 1.532(4) ?
C17B H17B . 0.9800 ?
C18B C27B . 1.531(5) ?
C18B C19B . 1.536(4) ?
C18B H18B . 0.9800 ?
C19B C20B . 1.497(5) ?
C19B H19C . 0.9700 ?
C19B H19D . 0.9700 ?
C20B C21Y . 1.32(2) ?
C20B C21B . 1.560(6) ?
C20B H20C . 0.9700 ?
C20B H20D . 0.9700 ?
C20B H20E . 0.9606 ?
C20B H20F . 0.9618 ?
C21B C22B . 1.523(8) ?
C21B H21C . 0.9700 ?
C21B H21D . 0.9700 ?
C22B C24B . 1.505(9) ?
C22B C23B . 1.534(8) ?
C22B H22B . 0.9800 ?
C23B H23D . 0.9600 ?
C23B H23E . 0.9600 ?
C23B H23F . 0.9600 ?
C24B H24D . 0.9600 ?
C24B H24E . 0.9600 ?
C24B H24F . 0.9600 ?
C21Y C22Y . 1.55(4) ?
C21Y H21E . 0.9700 ?
C21Y H21F . 0.9700 ?
C22Y C24Y . 1.52(4) ?
C22Y C23Y . 1.62(3) ?
C22Y H22C . 0.9800 ?
C23Y H23G . 0.9600 ?
C23Y H23H . 0.9600 ?
C23Y H23I . 0.9600 ?
C24Y H24G . 0.9600 ?
C24Y H24H . 0.9600 ?
C24Y H24I . 0.9600 ?
C25B H25D . 0.9600 ?
C25B H25E . 0.9600 ?
C25B H25F . 0.9600 ?
C26B H26D . 0.9600 ?
C26B H26E . 0.9600 ?
C26B H26F . 0.9600 ?
C27B H27D . 0.9600 ?
C27B H27E . 0.9600 ?
C27B H27F . 0.9600 ?
C30B C31B . 1.543(3) ?
C30B C46B . 1.557(3) ?
C30B H30C . 0.9700 ?
C30B H30D . 0.9700 ?
C31B C32B . 1.515(3) ?
C31B H31C . 0.9700 ?
C31B H31D . 0.9700 ?
C32B C33B . 1.523(3) ?
C32B C45B . 1.545(3) ?
C32B H32B . 0.9800 ?
C33B C42B . 1.541(3) ?
C33B C34B . 1.542(3) ?
C33B H33B . 0.9800 ?
C34B C35B . 1.509(3) ?
C34B H34C . 0.9700 ?
C34B H34D . 0.9700 ?
C35B C36B . 1.505(3) ?
C36B C37B . 1.534(3) ?
C36B C41B . 1.561(3) ?
C36B H36B . 0.9800 ?
C37B C38B . 1.510(3) ?
C37B H37C . 0.9700 ?
C37B H37D . 0.9700 ?
C38B C39B . 1.511(3) ?
C38B H38B . 0.9800 ?
C39B C40B . 1.523(3) ?
C39B H39C . 0.9700 ?
C39B H39D . 0.9700 ?
C40B C41B . 1.540(3) ?
C40B H40C . 0.9700 ?
C40B H40D . 0.9700 ?
C41B C54B . 1.536(3) ?
C41B C42B . 1.553(3) ?
C42B C43B . 1.538(3) ?
C42B H42B . 0.9800 ?
C43B C44B . 1.528(3) ?
C43B H43C . 0.9700 ?
C43B H43D . 0.9700 ?
C44B C45B . 1.536(3) ?
C44B H44C . 0.9700 ?
C44B H44D . 0.9700 ?
C45B C55B . 1.541(3) ?
C45B C46B . 1.548(3) ?
C46B C47B . 1.542(3) ?
C46B H46B . 0.9800 ?
C47B C56B . 1.523(4) ?
C47B C48B . 1.542(3) ?
C47B H47B . 0.9800 ?
C48B C49B . 1.526(4) ?
C48B H48C . 0.9700 ?
C48B H48D . 0.9700 ?
C49B C50B . 1.512(4) ?
C49B H49C . 0.9700 ?
C49B H49D . 0.9700 ?
C50B C51B . 1.534(4) ?
C50B H50C . 0.9700 ?
C50B H50D . 0.9700 ?
C51B C53B . 1.524(6) ?
C51B C52B . 1.524(5) ?
C51B H51B . 0.9800 ?
C52B H52D . 0.9600 ?
C52B H52E . 0.9600 ?
C52B H52F . 0.9600 ?
C53B H53D . 0.9600 ?
C53B H53E . 0.9600 ?
C53B H53F . 0.9600 ?
C54B H54D . 0.9600 ?
C54B H54E . 0.9600 ?
C54B H54F . 0.9600 ?
C55B H55D . 0.9600 ?
C55B H55E . 0.9600 ?
C55B H55F . 0.9600 ?
C56B H56D . 0.9600 ?
C56B H56E . 0.9600 ?
C56B H56F . 0.9600 ?
C57B C58B . 1.519(5) ?
C58B H58D . 0.9600 ?
C58B H58E . 0.9600 ?
C58B H58F . 0.9600 ?
O2A C28A . 1.189(5) ?
C28A C29A . 1.502(5) ?
C29A H29A . 0.9600 ?
C29A H29B . 0.9600 ?
C29A H29C . 0.9600 ?
O2B C28B . 1.205(6) ?
C28B C29B . 1.503(8) ?
C29B H29D . 0.9600 ?
C29B H29E . 0.9600 ?
C29B H29F . 0.9600 ?
O2Y C28Y . 1.37(10) ?
C28Y C29Y . 1.49(12) ?
C29Y H29G . 0.9600 ?
C29Y H29H . 0.9600 ?
C29Y H29I . 0.9600 ?
O2X C28X . 1.28(9) ?
C28X C29X . 1.51(14) ?
C29X H29J . 0.9600 ?
C29X H29K . 0.9600 ?
C29X H29L . 0.9600 ?

loop_
_geom_torsion_atom_site_label_1
_geom_torsion_atom_site_label_2
_geom_torsion_atom_site_label_3
_geom_torsion_atom_site_label_4
_geom_torsion_site_symmetry_1
_geom_torsion_site_symmetry_2
_geom_torsion_site_symmetry_3
_geom_torsion_site_symmetry_4
_geom_torsion
_geom_torsion_publ_flag
C6A N1A N2A C35A . . . . 120.8(2) ?
C17A C1A C2A C3A . . . . -0.5(3) ?
C1A C2A C3A C4A . . . . -154.3(2) ?
C1A C2A C3A C16A . . . . -27.5(3) ?
C2A C3A C4A C5A . . . . -54.8(3) ?
C16A C3A C4A C5A . . . . -177.44(17) ?
C2A C3A C4A C13A . . . . -178.1(2) ?
C16A C3A C4A C13A . . . . 59.2(2) ?
C3A C4A C5A C6A . . . . -176.92(17) ?
C13A C4A C5A C6A . . . . -54.2(2) ?
N2A N1A C6A C5A . . . . -7.9(3) ?
N2A N1A C6A C7A . . . . 178.26(19) ?
C4A C5A C6A N1A . . . . -117.2(2) ?
C4A C5A C6A C7A . . . . 57.0(2) ?
N1A C6A C7A C8A . . . . -13.5(3) ?
C5A C6A C7A C8A . . . . 171.93(19) ?
N1A C6A C7A C12A . . . . 115.2(2) ?
C5A C6A C7A C12A . . . . -59.4(2) ?
C6A C7A C8A C9A . . . . -177.0(2) ?
C12A C7A C8A C9A . . . . 55.8(3) ?
C28A O1A C9A C10A . . . . 92.2(3) ?
C28X O1A C9A C10A . . . . 178(2) ?
C28A O1A C9A C8A . . . . -145.6(3) ?
C28X O1A C9A C8A . . . . -60(2) ?
C7A C8A C9A O1A . . . . -175.9(2) ?
C7A C8A C9A C10A . . . . -55.2(3) ?
O1A C9A C10A C11A . . . . 173.1(2) ?
C8A C9A C10A C11A . . . . 54.9(3) ?
C9A C10A C11A C12A . . . . -55.9(3) ?
C10A C11A C12A C25A . . . . -65.6(3) ?
C10A C11A C12A C13A . . . . 171.8(2) ?
C10A C11A C12A C7A . . . . 54.4(3) ?
C6A C7A C12A C25A . . . . -64.3(2) ?
C8A C7A C12A C25A . . . . 64.6(2) ?
C6A C7A C12A C11A . . . . 176.39(17) ?
C8A C7A C12A C11A . . . . -54.7(2) ?
C6A C7A C12A C13A . . . . 57.5(2) ?
C8A C7A C12A C13A . . . . -173.61(17) ?
C3A C4A C13A C14A . . . . -50.2(2) ?
C5A C4A C13A C14A . . . . -174.51(19) ?
C3A C4A C13A C12A . . . . -179.48(17) ?
C5A C4A C13A C12A . . . . 56.2(2) ?
C25A C12A C13A C14A . . . . -64.2(3) ?
C11A C12A C13A C14A . . . . 57.4(3) ?
C7A C12A C13A C14A . . . . 174.39(18) ?
C25A C12A C13A C4A . . . . 64.3(3) ?
C11A C12A C13A C4A . . . . -174.07(19) ?
C7A C12A C13A C4A . . . . -57.0(2) ?
C4A C13A C14A C15A . . . . 47.9(3) ?
C12A C13A C14A C15A . . . . 176.03(18) ?
C13A C14A C15A C16A . . . . -51.8(3) ?
C4A C3A C16A C15A . . . . -62.3(2) ?
C2A C3A C16A C15A . . . . 167.76(19) ?
C4A C3A C16A C26A . . . . 57.5(3) ?
C2A C3A C16A C26A . . . . -72.5(3) ?
C4A C3A C16A C17A . . . . 175.00(17) ?
C2A C3A C16A C17A . . . . 45.0(2) ?
C14A C15A C16A C3A . . . . 56.5(2) ?
C14A C15A C16A C26A . . . . -64.9(3) ?
C14A C15A C16A C17A . . . . 168.7(2) ?
C3A C16A C17A C18A . . . . -171.1(2) ?
C15A C16A C17A C18A . . . . 73.0(3) ?
C26A C16A C17A C18A . . . . -52.7(3) ?
C3A C16A C17A C1A . . . . -43.8(2) ?
C15A C16A C17A C1A . . . . -159.7(2) ?
C26A C16A C17A C1A . . . . 74.6(2) ?
C2A C1A C17A C16A . . . . 27.7(3) ?
C2A C1A C17A C18A . . . . 157.6(2) ?
C16A C17A C18A C19A . . . . 152.6(2) ?
C1A C17A C18A C19A . . . . 31.9(3) ?
C16A C17A C18A C27A . . . . -83.4(3) ?
C1A C17A C18A C27A . . . . 155.9(3) ?
C27A C18A C19A C20A . . . . 56.7(4) ?
C17A C18A C19A C20A . . . . -179.6(2) ?
C18A C19A C20A C21A . . . . 160.4(3) ?
C19A C20A C21A C22A . . . . -177.9(3) ?
C20A C21A C22A C24A . . . . -65.4(5) ?
C20A C21A C22A C23A . . . . 166.4(4) ?
C46A C30A C31A C32A . . . . 4.2(3) ?
C30A C31A C32A C33A . . . . -160.3(2) ?
C30A C31A C32A C45A . . . . -31.4(2) ?
C31A C32A C33A C42A . . . . -178.1(2) ?
C45A C32A C33A C42A . . . . 58.1(2) ?
C31A C32A C33A C34A . . . . -55.9(3) ?
C45A C32A C33A C34A . . . . -179.72(18) ?
C32A C33A C34A C35A . . . . -172.98(19) ?
C42A C33A C34A C35A . . . . -51.5(2) ?
N1A N2A C35A C34A . . . . -6.1(3) ?
N1A N2A C35A C36A . . . . 176.93(19) ?
C33A C34A C35A N2A . . . . -121.9(2) ?
C33A C34A C35A C36A . . . . 55.2(3) ?
N2A C35A C36A C37A . . . . -10.7(3) ?
C34A C35A C36A C37A . . . . 171.9(2) ?
N2A C35A C36A C41A . . . . 117.3(2) ?
C34A C35A C36A C41A . . . . -60.0(3) ?
C35A C36A C37A C38A . . . . -176.3(2) ?
C41A C36A C37A C38A . . . . 57.6(3) ?
C57A O3A C38A C39A . . . . 146.1(2) ?
C57A O3A C38A C37A . . . . -93.3(2) ?
C36A C37A C38A O3A . . . . -175.6(2) ?
C36A C37A C38A C39A . . . . -57.8(3) ?
O3A C38A C39A C40A . . . . 177.23(19) ?
C37A C38A C39A C40A . . . . 56.4(3) ?
C38A C39A C40A C41A . . . . -55.5(3) ?
C39A C40A C41A C54A . . . . -68.7(3) ?
C39A C40A C41A C42A . . . . 168.3(2) ?
C39A C40A C41A C36A . . . . 52.6(3) ?
C35A C36A C41A C54A . . . . -61.7(2) ?
C37A C36A C41A C54A . . . . 67.3(2) ?
C35A C36A C41A C42A . . . . 59.7(2) ?
C37A C36A C41A C42A . . . . -171.36(18) ?
C35A C36A C41A C40A . . . . 177.28(19) ?
C37A C36A C41A C40A . . . . -53.8(2) ?
C32A C33A C42A C43A . . . . -51.7(3) ?
C34A C33A C42A C43A . . . . -174.69(19) ?
C32A C33A C42A C41A . . . . 179.27(19) ?
C34A C33A C42A C41A . . . . 56.3(3) ?
C54A C41A C42A C33A . . . . 61.2(2) ?
C40A C41A C42A C33A . . . . -176.37(19) ?
C36A C41A C42A C33A . . . . -59.9(2) ?
C54A C41A C42A C43A . . . . -67.1(2) ?
C40A C41A C42A C43A . . . . 55.4(3) ?
C36A C41A C42A C43A . . . . 171.84(19) ?
C33A C42A C43A C44A . . . . 52.2(3) ?
C41A C42A C43A C44A . . . . -179.1(2) ?
C42A C43A C44A C45A . . . . -55.4(3) ?
C43A C44A C45A C55A . . . . -65.7(3) ?
C43A C44A C45A C32A . . . . 56.5(3) ?
C43A C44A C45A C46A . . . . 167.5(2) ?
C33A C32A C45A C44A . . . . -60.2(2) ?
C31A C32A C45A C44A . . . . 168.09(19) ?
C33A C32A C45A C55A . . . . 60.6(2) ?
C31A C32A C45A C55A . . . . -71.1(2) ?
C33A C32A C45A C46A . . . . 177.97(18) ?
C31A C32A C45A C46A . . . . 46.3(2) ?
C31A C30A C46A C47A . . . . 153.2(2) ?
C31A C30A C46A C45A . . . . 24.1(2) ?
C44A C45A C46A C47A . . . . 75.6(3) ?
C55A C45A C46A C47A . . . . -51.1(3) ?
C32A C45A C46A C47A . . . . -169.67(19) ?
C44A C45A C46A C30A . . . . -157.0(2) ?
C55A C45A C46A C30A . . . . 76.3(2) ?
C32A C45A C46A C30A . . . . -42.3(2) ?
C30A C46A C47A C56A . . . . 163.0(2) ?
C45A C46A C47A C56A . . . . -76.4(3) ?
C30A C46A C47A C48A . . . . 39.0(3) ?
C45A C46A C47A C48A . . . . 159.7(2) ?
C56A C47A C48A C49A . . . . 65.2(3) ?
C46A C47A C48A C49A . . . . -170.3(2) ?
C47A C48A C49A C50A . . . . 168.3(2) ?
C48A C49A C50A C51A . . . . 175.5(2) ?
C49A C50A C51A C52A . . . . -172.5(2) ?
C49A C50A C51A C53A . . . . 64.0(3) ?
C38A O3A C57A O4A . . . . 3.8(4) ?
C38A O3A C57A C58A . . . . -175.8(2) ?
C6B N1B N2B C35B . . . . 110.9(2) ?
C17B C1B C2B C3B . . . . 12.0(3) ?
C1B C2B C3B C4B . . . . -165.7(2) ?
C1B C2B C3B C16B . . . . -36.8(2) ?
C2B C3B C4B C5B . . . . -52.8(3) ?
C16B C3B C4B C5B . . . . -177.17(18) ?
C2B C3B C4B C13B . . . . -176.2(2) ?
C16B C3B C4B C13B . . . . 59.4(2) ?
C3B C4B C5B C6B . . . . -174.69(17) ?
C13B C4B C5B C6B . . . . -52.7(2) ?
N2B N1B C6B C7B . . . . 178.36(17) ?
N2B N1B C6B C5B . . . . -6.4(3) ?
C4B C5B C6B N1B . . . . -118.2(2) ?
C4B C5B C6B C7B . . . . 57.3(2) ?
N1B C6B C7B C8B . . . . -13.0(3) ?
C5B C6B C7B C8B . . . . 171.27(19) ?
N1B C6B C7B C12B . . . . 115.7(2) ?
C5B C6B C7B C12B . . . . -60.1(2) ?
C6B C7B C8B C9B . . . . -176.3(2) ?
C12B C7B C8B C9B . . . . 56.5(3) ?
C28Y O1B C9B C10B . . . . -171(7) ?
C28B O1B C9B C10B . . . . 91.7(4) ?
C28Y O1B C9B C8B . . . . -49(7) ?
C28B O1B C9B C8B . . . . -146.0(3) ?
C7B C8B C9B O1B . . . . -175.4(2) ?
C7B C8B C9B C10B . . . . -55.2(3) ?
O1B C9B C10B C11B . . . . 173.8(2) ?
C8B C9B C10B C11B . . . . 54.9(3) ?
C9B C10B C11B C12B . . . . -56.3(3) ?
C10B C11B C12B C25B . . . . -65.1(3) ?
C10B C11B C12B C13B . . . . 172.6(2) ?
C10B C11B C12B C7B . . . . 55.3(3) ?
C6B C7B C12B C25B . . . . -65.5(2) ?
C8B C7B C12B C25B . . . . 63.6(3) ?
C6B C7B C12B C11B . . . . 174.85(18) ?
C8B C7B C12B C11B . . . . -56.0(2) ?
C6B C7B C12B C13B . . . . 56.1(2) ?
C8B C7B C12B C13B . . . . -174.82(17) ?
C3B C4B C13B C14B . . . . -53.6(2) ?
C5B C4B C13B C14B . . . . -177.26(18) ?
C3B C4B C13B C12B . . . . 177.66(17) ?
C5B C4B C13B C12B . . . . 54.0(2) ?
C25B C12B C13B C14B . . . . -59.9(2) ?
C11B C12B C13B C14B . . . . 61.7(2) ?
C7B C12B C13B C14B . . . . 178.40(18) ?
C25B C12B C13B C4B . . . . 67.0(2) ?
C11B C12B C13B C4B . . . . -171.36(18) ?
C7B C12B C13B C4B . . . . -54.7(2) ?
C4B C13B C14B C15B . . . . 53.6(3) ?
C12B C13B C14B C15B . . . . -178.11(18) ?
C13B C14B C15B C16B . . . . -55.4(3) ?
C14B C15B C16B C3B . . . . 55.2(2) ?
C14B C15B C16B C26B . . . . -67.0(3) ?
C14B C15B C16B C17B . . . . 165.7(2) ?
C2B C3B C16B C15B . . . . 168.43(18) ?
C4B C3B C16B C15B . . . . -59.7(2) ?
C2B C3B C16B C26B . . . . -70.0(2) ?
C4B C3B C16B C26B . . . . 61.9(3) ?
C2B C3B C16B C17B . . . . 46.7(2) ?
C4B C3B C16B C17B . . . . 178.55(18) ?
C2B C1B C17B C18B . . . . 146.6(2) ?
C2B C1B C17B C16B . . . . 16.5(3) ?
C15B C16B C17B C18B . . . . 83.0(3) ?
C3B C16B C17B C18B . . . . -162.2(2) ?
C26B C16B C17B C18B . . . . -44.4(3) ?
C15B C16B C17B C1B . . . . -152.4(2) ?
C3B C16B C17B C1B . . . . -37.7(2) ?
C26B C16B C17B C1B . . . . 80.2(3) ?
C1B C17B C18B C27B . . . . -175.7(3) ?
C16B C17B C18B C27B . . . . -54.8(3) ?
C1B C17B C18B C19B . . . . 60.3(3) ?
C16B C17B C18B C19B . . . . -178.8(2) ?
C27B C18B C19B C20B . . . . 78.5(4) ?
C17B C18B C19B C20B . . . . -155.6(3) ?
C18B C19B C20B C21Y . . . . -157.4(15) ?
C18B C19B C20B C21B . . . . 173.6(4) ?
C21Y C20B C21B C22B . . . . 54(2) ?
C19B C20B C21B C22B . . . . -169.8(4) ?
C20B C21B C22B C24B . . . . 68.4(7) ?
C20B C21B C22B C23B . . . . -166.8(6) ?
C19B C20B C21Y C22Y . . . . -87.5(17) ?
C21B C20B C21Y C22Y . . . . -27.6(13) ?
C20B C21Y C22Y C24Y . . . . -76(2) ?
C20B C21Y C22Y C23Y . . . . 166.1(18) ?
C46B C30B C31B C32B . . . . 12.9(2) ?
C30B C31B C32B C33B . . . . -167.72(18) ?
C30B C31B C32B C45B . . . . -38.1(2) ?
C31B C32B C33B C42B . . . . -178.26(17) ?
C45B C32B C33B C42B . . . . 57.6(2) ?
C31B C32B C33B C34B . . . . -55.8(2) ?
C45B C32B C33B C34B . . . . -179.98(16) ?
C32B C33B C34B C35B . . . . -171.46(16) ?
C42B C33B C34B C35B . . . . -50.1(2) ?
N1B N2B C35B C36B . . . . 174.71(17) ?
N1B N2B C35B C34B . . . . -4.5(3) ?
C33B C34B C35B N2B . . . . -128.7(2) ?
C33B C34B C35B C36B . . . . 52.1(2) ?
N2B C35B C36B C37B . . . . -5.2(3) ?
C34B C35B C36B C37B . . . . 174.06(17) ?
N2B C35B C36B C41B . . . . 124.0(2) ?
C34B C35B C36B C41B . . . . -56.7(2) ?
C35B C36B C37B C38B . . . . -174.32(18) ?
C41B C36B C37B C38B . . . . 57.8(2) ?
C57B O3B C38B C37B . . . . -155.4(2) ?
C57B O3B C38B C39B . . . . 83.3(3) ?
C36B C37B C38B O3B . . . . -177.22(18) ?
C36B C37B C38B C39B . . . . -57.6(2) ?
O3B C38B C39B C40B . . . . 175.52(18) ?
C37B C38B C39B C40B . . . . 57.0(3) ?
C38B C39B C40B C41B . . . . -55.7(3) ?
C39B C40B C41B C54B . . . . -67.6(2) ?
C39B C40B C41B C42B . . . . 169.56(18) ?
C39B C40B C41B C36B . . . . 53.1(2) ?
C35B C36B C41B C54B . . . . -63.7(2) ?
C37B C36B C41B C54B . . . . 65.8(2) ?
C35B C36B C41B C40B . . . . 175.86(17) ?
C37B C36B C41B C40B . . . . -54.6(2) ?
C35B C36B C41B C42B . . . . 57.7(2) ?
C37B C36B C41B C42B . . . . -172.77(16) ?
C32B C33B C42B C43B . . . . -52.6(2) ?
C34B C33B C42B C43B . . . . -174.56(17) ?
C32B C33B C42B C41B . . . . 177.54(16) ?
C34B C33B C42B C41B . . . . 55.6(2) ?
C54B C41B C42B C43B . . . . -65.0(2) ?
C40B C41B C42B C43B . . . . 57.4(2) ?
C36B C41B C42B C43B . . . . 173.80(17) ?
C54B C41B C42B C33B . . . . 62.7(2) ?
C40B C41B C42B C33B . . . . -174.92(16) ?
C36B C41B C42B C33B . . . . -58.5(2) ?
C33B C42B C43B C44B . . . . 53.7(2) ?
C41B C42B C43B C44B . . . . -177.80(18) ?
C42B C43B C44B C45B . . . . -55.8(3) ?
C43B C44B C45B C55B . . . . -67.6(2) ?
C43B C44B C45B C32B . . . . 54.5(2) ?
C43B C44B C45B C46B . . . . 165.12(18) ?
C31B C32B C45B C44B . . . . 170.26(18) ?
C33B C32B C45B C44B . . . . -57.7(2) ?
C31B C32B C45B C55B . . . . -68.8(2) ?
C33B C32B C45B C55B . . . . 63.2(2) ?
C31B C32B C45B C46B . . . . 48.26(19) ?
C33B C32B C45B C46B . . . . -179.69(17) ?
C44B C45B C46B C47B . . . . 82.1(2) ?
C55B C45B C46B C47B . . . . -45.0(3) ?
C32B C45B C46B C47B . . . . -163.17(19) ?
C44B C45B C46B C30B . . . . -153.63(18) ?
C55B C45B C46B C30B . . . . 79.3(2) ?
C32B C45B C46B C30B . . . . -38.91(19) ?
C31B C30B C46B C47B . . . . 147.13(18) ?
C31B C30B C46B C45B . . . . 16.7(2) ?
C45B C46B C47B C56B . . . . -54.6(3) ?
C30B C46B C47B C56B . . . . -175.46(19) ?
C45B C46B C47B C48B . . . . -179.08(19) ?
C30B C46B C47B C48B . . . . 60.0(2) ?
C56B C47B C48B C49B . . . . 84.6(3) ?
C46B C47B C48B C49B . . . . -149.1(2) ?
C47B C48B C49B C50B . . . . 175.8(2) ?
C48B C49B C50B C51B . . . . -178.7(2) ?
C49B C50B C51B C53B . . . . 65.0(4) ?
C49B C50B C51B C52B . . . . -170.6(3) ?
C38B O3B C57B O4B . . . . 4.5(5) ?
C38B O3B C57B C58B . . . . -174.0(3) ?
C9A O1A C28A O2A . . . . 0.5(6) ?
C28X O1A C28A O2A . . . . -120(3) ?
C9A O1A C28A C29A . . . . 179.2(4) ?
C28X O1A C28A C29A . . . . 59(3) ?
C28Y O1B C28B O2B . . . . -145(5) ?
C9B O1B C28B O2B . . . . 0.0(7) ?
C28Y O1B C28B C29B . . . . 35(5) ?
C9B O1B C28B C29B . . . . 179.8(5) ?
C28B O1B C28Y O2Y . . . . 78(5) ?
C9B O1B C28Y O2Y . . . . -33(10) ?
C28B O1B C28Y C29Y . . . . -70(9) ?
C9B O1B C28Y C29Y . . . . 179(6) ?
C28A O1A C28X O2X . . . . 100(4) ?
C9A O1A C28X O2X . . . . -11(5) ?
C28A O1A C28X C29X . . . . -63(6) ?
C9A O1A C28X C29X . . . . -174(6) ?
